data_7206031
loop_
_publ_author_name
'Tsunashima, Ryo'
'Long, De-Liang'
'Endo, Toru'
'Noro, Shin-ichiro'
'Akutagawa, Tomoyuki'
'Nakamura, Takayoshi'
'Cabrera, Raul Quesada'
'McMillan, Paul F.'
'K\"ogerler, Paul'
'Cronin, Leroy'

_publ_section_title
;
 Exploring the thermochromism of sulfite-embedded polyoxometalate
 capsules.
;
_journal_issue 16
_journal_name_full 'Physical chemistry chemical physics : PCCP'
_journal_page_first 7295
_journal_page_last 7297
_journal_paper_doi 10.1039/c1cp20074g
_journal_volume 13
_journal_year 2011
_chemical_formula_moiety '(Mo18 O60 S2 4-), (Mo6 O19 2-), 6(C16 H36 N +)'
_chemical_formula_sum 'C96 H216 Mo24 N6 O79 S2'
_chemical_formula_weight 5085.43
_chemical_name_systematic
;
?
;
_space_group_IT_number 14
_symmetry_cell_setting monoclinic
_symmetry_space_group_name_Hall '-P 2yn'
_symmetry_space_group_name_H-M 'P 1 21/n 1'
_atom_sites_solution_hydrogens geom
_atom_sites_solution_primary direct
_atom_sites_solution_secondary difmap
_audit_creation_method SHELXL-97
_cell_angle_alpha 90.00
_cell_angle_beta 90.6280(10)
_cell_angle_gamma 90.00
_cell_formula_units_Z 4
_cell_length_a 22.0259(2)
_cell_length_b 29.9732(2)
_cell_length_c 23.9492(2)
_cell_measurement_reflns_used 171650
_cell_measurement_temperature 100(2)
_cell_measurement_theta_max 39.654
_cell_measurement_theta_min 1.50
_cell_volume 15810.0(2)
_computing_cell_refinement
;
CrysAlisPro, Oxford Diffraction Ltd.,
Version 1.171.33.55 (release 05-01-2010 CrysAlis171 .NET)
(compiled Jan 5 2010,16:28:46)
;
_computing_data_collection
;
CrysAlisPro, Oxford Diffraction Ltd.,
Version 1.171.33.55 (release 05-01-2010 CrysAlis171 .NET)
(compiled Jan 5 2010,16:28:46)
;
_computing_data_reduction
;
CrysAlisPro, Oxford Diffraction Ltd.,
Version 1.171.33.55 (release 05-01-2010 CrysAlis171 .NET)
(compiled Jan 5 2010,16:28:46)
;
_computing_structure_refinement 'SHELXL-97 (Sheldrick, 2008)'
_computing_structure_solution 'SHELXS-97 (Sheldrick, 2008)'
_diffrn_ambient_temperature 100(2)
_diffrn_measured_fraction_theta_full 0.999
_diffrn_measured_fraction_theta_max 0.999
_diffrn_measurement_device_type 'Xcalibur, Atlas, Gemini ultra'
_diffrn_measurement_method '\w & \p scans'
_diffrn_radiation_monochromator graphite
_diffrn_radiation_source 'fine-focus sealed tube'
_diffrn_radiation_type MoK\a
_diffrn_radiation_wavelength 0.71073
_diffrn_reflns_av_R_equivalents 0.0298
_diffrn_reflns_av_sigmaI/netI 0.0277
_diffrn_reflns_limit_h_max 29
_diffrn_reflns_limit_h_min -29
_diffrn_reflns_limit_k_max 39
_diffrn_reflns_limit_k_min -39
_diffrn_reflns_limit_l_max 31
_diffrn_reflns_limit_l_min -31
_diffrn_reflns_number 166381
_diffrn_reflns_theta_full 28.00
_diffrn_reflns_theta_max 28.00
_diffrn_reflns_theta_min 2.84
_diffrn_standards_decay_% none
_exptl_absorpt_coefficient_mu 1.948
_exptl_absorpt_correction_T_max 0.6416
_exptl_absorpt_correction_T_min 0.5171
_exptl_absorpt_process_details
;
P. Coppens, L. Leiserowitz, D Rabinovich, Acta Cryst.
(1965), 18, 1035-1038
;
_exptl_crystal_colour brown
_exptl_crystal_density_diffrn 2.137
_exptl_crystal_density_method 'not measured'
_exptl_crystal_description block
_exptl_crystal_F_000 10024
_exptl_crystal_size_max 0.39
_exptl_crystal_size_mid 0.29
_exptl_crystal_size_min 0.25
_refine_diff_density_max 1.119
_refine_diff_density_min -0.820
_refine_diff_density_rms 0.092
_refine_ls_extinction_method none
_refine_ls_goodness_of_fit_ref 1.038
_refine_ls_hydrogen_treatment mixed
_refine_ls_matrix_type full
_refine_ls_number_parameters 1881
_refine_ls_number_reflns 38126
_refine_ls_number_restraints 0
_refine_ls_restrained_S_all 1.038
_refine_ls_R_factor_all 0.0296
_refine_ls_R_factor_gt 0.0206
_refine_ls_shift/su_max 0.004
_refine_ls_shift/su_mean 0.000
_refine_ls_structure_factor_coef Fsqd
_refine_ls_weighting_details 'calc w=1/[\s^2^(Fo^2^)+(0.0258P)^2^+0.3095P] where P=(Fo^2^+2Fc^2^)/3'
_refine_ls_weighting_scheme calc
_refine_ls_wR_factor_gt 0.0475
_refine_ls_wR_factor_ref 0.0487
_reflns_number_gt 31567
_reflns_number_total 38126
_reflns_threshold_expression >2sigma(I)
_cod_data_source_file c1cp20074g.txt
_cod_data_source_block dl042k100
_cod_original_sg_symbol_H-M P2(1)/n
_cod_database_code 7206031

loop_
_symmetry_equiv_pos_as_xyz
'x, y, z'
'-x+1/2, y+1/2, -z+1/2'
'-x, -y, -z'
'x-1/2, -y-1/2, z-1/2'

loop_
_atom_site_label
_atom_site_type_symbol
_atom_site_fract_x
_atom_site_fract_y
_atom_site_fract_z
_atom_site_U_iso_or_equiv
_atom_site_adp_type
_atom_site_occupancy
_atom_site_symmetry_multiplicity
_atom_site_calc_flag
_atom_site_refinement_flags
_atom_site_disorder_assembly
_atom_site_disorder_group
Mo1 Mo 0.315835(9) 0.219237(7) 0.057679(8) 0.00978(5) Uani 0.9745(5) 1 d P A 1
Mo2 Mo 0.221034(9) 0.124755(7) 0.104002(8) 0.00962(5) Uani 0.9745(5) 1 d P A 1
Mo3 Mo 0.148778(9) 0.226641(7) 0.047934(8) 0.00923(5) Uani 0.9745(5) 1 d P A 1
Mo4 Mo 0.386754(9) 0.240188(7) 0.184436(8) 0.01001(4) Uani 1 1 d . A 1
Mo5 Mo 0.310564(9) 0.132917(7) 0.221683(8) 0.01043(4) Uani 1 1 d . A 1
Mo6 Mo 0.155342(9) 0.129620(6) 0.235326(8) 0.00932(4) Uani 1 1 d . A 1
Mo7 Mo 0.064386(9) 0.218899(6) 0.167723(8) 0.00878(4) Uani 1 1 d . A 1
Mo8 Mo 0.131076(13) 0.318308(8) 0.133167(9) 0.00835(5) Uani 0.9745(5) 1 d P A 1
Mo9 Mo 0.300129(9) 0.322027(6) 0.121968(8) 0.00962(4) Uani 1 1 d . A 1
Mo10 Mo 0.382505(9) 0.277529(7) 0.328764(8) 0.00980(4) Uani 1 1 d . A 1
Mo11 Mo 0.297153(9) 0.174903(7) 0.364392(8) 0.00995(4) Uani 1 1 d . A 1
Mo12 Mo 0.141736(9) 0.181245(6) 0.373048(8) 0.00943(4) Uani 1 1 d . A 1
Mo13 Mo 0.058745(9) 0.274382(6) 0.302195(8) 0.00893(4) Uani 1 1 d . A 1
Mo14 Mo 0.142375(9) 0.367870(6) 0.270248(8) 0.00962(4) Uani 1 1 d . A 1
Mo15 Mo 0.311268(9) 0.365288(6) 0.263556(8) 0.00913(4) Uani 1 1 d . A 1
Mo16 Mo 0.296612(9) 0.350623(7) 0.406442(8) 0.01087(4) Uani 1 1 d . A 1
Mo17 Mo 0.230706(9) 0.246148(7) 0.460321(8) 0.01150(4) Uani 1 1 d . A 1
Mo18 Mo 0.129176(9) 0.335453(7) 0.406998(8) 0.01079(4) Uani 1 1 d . A 1
Mo1' Mo 0.2244(7) 0.2620(5) 0.0301(6) 0.050(4) Uiso 0.0255(5) 1 d P A 2
Mo3' Mo 0.3213(8) 0.1689(5) 0.0768(6) 0.055(4) Uiso 0.0255(5) 1 d P A 2
Mo2' Mo 0.1598(13) 0.1568(9) 0.0797(11) 0.051(8) Uiso 0.0255(5) 1 d P A 2
Mo8' Mo 0.1508(6) 0.3276(5) 0.1302(5) 0.025(3) Uiso 0.0255(5) 1 d P A 2
S1 S 0.22490(3) 0.229856(18) 0.18502(2) 0.00860(11) Uani 1 1 d . A 1
S2 S 0.22330(3) 0.270885(18) 0.30945(2) 0.00871(11) Uani 1 1 d . A 1
O1 O 0.34657(8) 0.21256(5) -0.00571(7) 0.0161(4) Uani 1 1 d . A 1
O2 O 0.22314(8) 0.08220(6) 0.05833(7) 0.0171(4) Uani 1 1 d . A 1
O3 O 0.12049(8) 0.21643(6) -0.01636(6) 0.0153(4) Uani 1 1 d . A 1
O4 O 0.28643(9) 0.16421(6) 0.07477(7) 0.0140(4) Uani 1 1 d . A 1
O5 O 0.16918(14) 0.16458(10) 0.07133(12) 0.0137(5) Uani 1 1 d . A 1
O6 O 0.22968(7) 0.23354(6) 0.03701(6) 0.0130(3) Uani 1 1 d . A 1
O7 O 0.31865(7) 0.28684(5) 0.06173(6) 0.0134(3) Uani 1 1 d . A 1
O8 O 0.38175(7) 0.21910(5) 0.10463(6) 0.0132(3) Uani 1 1 d . A 1
O9 O 0.29045(7) 0.10678(5) 0.15524(6) 0.0131(3) Uani 1 1 d . A 1
O10 O 0.17060(7) 0.10451(5) 0.15776(6) 0.0122(3) Uani 1 1 d . A 1
O11 O 0.07415(7) 0.21219(5) 0.09264(6) 0.0122(3) Uani 1 1 d . A 1
O12 O 0.13043(7) 0.28550(5) 0.06003(6) 0.0124(3) Uani 1 1 d . A 1
O13 O 0.37780(7) 0.29593(5) 0.15609(6) 0.0118(3) Uani 1 1 d . A 1
O14 O 0.46213(7) 0.23591(5) 0.19400(7) 0.0153(4) Uani 1 1 d . A 1
O15 O 0.36051(7) 0.17657(5) 0.19661(6) 0.0128(3) Uani 1 1 d . A 1
O16 O 0.35871(7) 0.09580(5) 0.25077(7) 0.0161(4) Uani 1 1 d . A 1
O17 O 0.23279(7) 0.10917(5) 0.25124(6) 0.0122(3) Uani 1 1 d . A 1
O18 O 0.11217(7) 0.08838(5) 0.26004(7) 0.0150(4) Uani 1 1 d . A 1
O19 O 0.09665(7) 0.16607(5) 0.19137(6) 0.0104(3) Uani 1 1 d . A 1
O20 O -0.01088(7) 0.21218(5) 0.17465(6) 0.0138(3) Uani 1 1 d . A 1
O21 O 0.06479(7) 0.28533(5) 0.15130(6) 0.0110(3) Uani 1 1 d . A 1
O22 O 0.10004(8) 0.36710(5) 0.11371(7) 0.0150(3) Uani 1 1 d . A 1
O23 O 0.21896(7) 0.32640(5) 0.11145(6) 0.0115(3) Uani 1 1 d . A 1
O24 O 0.32609(8) 0.37241(5) 0.10282(7) 0.0148(3) Uani 1 1 d . A 1
O25 O 0.28682(7) 0.33196(5) 0.20350(6) 0.0121(3) Uani 1 1 d . A 1
O26 O 0.35858(7) 0.25165(5) 0.25452(6) 0.0120(3) Uani 1 1 d . A 1
O27 O 0.29712(7) 0.17343(5) 0.28912(6) 0.0125(3) Uani 1 1 d . A 1
O28 O 0.15388(7) 0.17139(5) 0.28993(6) 0.0123(3) Uani 1 1 d . A 1
O29 O 0.08766(7) 0.24303(5) 0.24283(6) 0.0116(3) Uani 1 1 d . A 1
O30 O 0.15787(7) 0.32864(5) 0.20481(6) 0.0105(3) Uani 1 1 d . A 1
O31 O 0.37917(7) 0.33304(5) 0.28120(6) 0.0109(3) Uani 1 1 d . A 1
O32 O 0.45796(7) 0.26825(5) 0.32811(7) 0.0149(4) Uani 1 1 d . A 1
O33 O 0.35312(7) 0.22676(5) 0.36069(6) 0.0128(3) Uani 1 1 d . A 1
O34 O 0.34418(7) 0.13308(5) 0.38276(7) 0.0152(4) Uani 1 1 d . A 1
O35 O 0.22161(7) 0.14935(5) 0.37331(6) 0.0119(3) Uani 1 1 d . A 1
O36 O 0.09590(7) 0.13810(5) 0.38818(6) 0.0136(3) Uani 1 1 d . A 1
O37 O 0.08892(7) 0.22492(5) 0.35153(6) 0.0112(3) Uani 1 1 d . A 1
O38 O -0.01640(7) 0.26500(5) 0.29953(6) 0.0135(3) Uani 1 1 d . A 1
O39 O 0.06618(7) 0.32934(5) 0.27102(6) 0.0103(3) Uani 1 1 d . A 1
O40 O 0.11206(7) 0.41209(5) 0.23753(7) 0.0140(3) Uani 1 1 d . A 1
O41 O 0.22293(7) 0.38062(5) 0.27259(6) 0.0113(3) Uani 1 1 d . A 1
O42 O 0.34016(8) 0.41129(5) 0.23445(7) 0.0151(4) Uani 1 1 d . A 1
O43 O 0.37345(7) 0.31574(5) 0.38739(6) 0.0130(3) Uani 1 1 d . A 1
O44 O 0.28301(7) 0.20151(5) 0.44166(6) 0.0132(3) Uani 1 1 d . A 1
O45 O 0.16291(7) 0.20232(5) 0.44171(6) 0.0124(3) Uani 1 1 d . A 1
O46 O 0.06404(7) 0.30676(5) 0.37626(6) 0.0123(3) Uani 1 1 d . A 1
O47 O 0.12421(7) 0.37883(5) 0.34381(6) 0.0120(3) Uani 1 1 d . A 1
O48 O 0.31238(7) 0.38424(5) 0.34440(6) 0.0127(3) Uani 1 1 d . A 1
O49 O 0.28017(7) 0.29330(5) 0.44651(6) 0.0140(3) Uani 1 1 d . A 1
O50 O 0.16274(7) 0.28786(5) 0.44327(6) 0.0109(3) Uani 1 1 d . A 1
O51 O 0.21526(7) 0.35994(5) 0.40927(6) 0.0130(3) Uani 1 1 d . A 1
O52 O 0.32468(8) 0.38192(6) 0.45909(7) 0.0168(4) Uani 1 1 d . A 1
O53 O 0.22918(8) 0.24331(6) 0.53046(6) 0.0171(4) Uani 1 1 d . A 1
O54 O 0.09718(8) 0.36601(6) 0.45776(7) 0.0157(4) Uani 1 1 d . A 1
O55 O 0.27973(7) 0.24432(5) 0.14982(6) 0.0113(3) Uani 1 1 d . A 1
O56 O 0.22784(7) 0.17843(5) 0.18296(6) 0.0111(3) Uani 1 1 d . A 1
O57 O 0.16981(7) 0.24062(5) 0.14714(6) 0.0101(3) Uani 1 1 d . A 1
O58 O 0.27666(7) 0.30198(5) 0.32521(6) 0.0103(3) Uani 1 1 d . A 1
O59 O 0.22256(7) 0.23663(5) 0.35774(6) 0.0102(3) Uani 1 1 d . A 1
O60 O 0.16696(7) 0.29983(5) 0.32112(6) 0.0102(3) Uani 1 1 d . A 1
Mo19 Mo 0.694967(9) 1.000590(7) 0.360389(8) 0.01148(4) Uani 1 1 d . B 1
Mo20 Mo 0.781271(10) 0.933834(7) 0.287449(9) 0.01442(4) Uani 1 1 d . B 1
Mo21 Mo 0.686037(10) 1.001262(7) 0.223653(8) 0.01382(4) Uani 1 1 d . B 1
Mo22 Mo 0.746892(9) 1.086102(7) 0.290922(8) 0.01154(4) Uani 1 1 d . B 1
Mo23 Mo 0.832868(10) 1.019916(7) 0.217565(8) 0.01431(4) Uani 1 1 d . B 1
Mo24 Mo 0.841537(10) 1.018401(7) 0.354749(8) 0.01408(4) Uani 1 1 d . B 1
O101 O 0.76342(7) 1.00989(5) 0.28940(6) 0.0093(3) Uani 1 1 d . B 1
O102 O 0.88467(8) 1.02784(6) 0.16762(7) 0.0226(4) Uani 1 1 d . B 1
O103 O 0.64575(7) 0.99293(5) 0.29081(6) 0.0129(3) Uani 1 1 d . B 1
O104 O 0.64281(8) 0.99053(6) 0.40966(7) 0.0175(4) Uani 1 1 d . B 1
O105 O 0.72178(7) 0.93902(5) 0.34243(6) 0.0134(3) Uani 1 1 d . B 1
O106 O 0.80567(8) 1.08066(5) 0.23573(7) 0.0155(4) Uani 1 1 d . B 1
O107 O 0.75945(8) 1.01270(6) 0.17820(6) 0.0175(4) Uani 1 1 d . B 1
O108 O 0.80747(7) 1.07799(5) 0.34756(7) 0.0144(3) Uani 1 1 d . B 1
O109 O 0.84061(8) 0.95565(5) 0.34147(7) 0.0160(4) Uani 1 1 d . B 1
O110 O 0.88126(7) 1.02713(6) 0.28745(7) 0.0165(4) Uani 1 1 d . B 1
O111 O 0.63093(8) 0.99538(6) 0.17457(7) 0.0204(4) Uani 1 1 d . B 1
O112 O 0.68987(7) 1.06183(5) 0.34708(6) 0.0132(3) Uani 1 1 d . B 1
O113 O 0.68694(7) 1.06453(5) 0.23733(6) 0.0142(3) Uani 1 1 d . B 1
O114 O 0.89520(8) 1.02616(6) 0.40461(7) 0.0216(4) Uani 1 1 d . B 1
O115 O 0.79543(8) 0.87873(6) 0.28426(7) 0.0203(4) Uani 1 1 d . B 1
O116 O 0.71938(8) 0.94188(5) 0.23098(6) 0.0157(4) Uani 1 1 d . B 1
O117 O 0.83781(8) 0.95815(6) 0.23183(7) 0.0176(4) Uani 1 1 d . B 1
O118 O 0.76800(8) 1.00696(5) 0.40023(6) 0.0149(4) Uani 1 1 d . B 1
O119 O 0.73287(8) 1.14114(6) 0.29421(7) 0.0170(4) Uani 1 1 d . B 1
N1 N 0.31536(9) 0.98565(7) 0.99310(8) 0.0143(4) Uani 1 1 d . C 1
C101 C 0.32111(11) 0.99439(8) 1.05611(9) 0.0156(5) Uani 1 1 d . C 1
H10A H 0.3115 1.0255 1.0631 0.019 Uiso 1 1 calc R C 1
H10B H 0.2911 0.9764 1.0751 0.019 Uiso 1 1 calc R C 1
C102 C 0.38302(11) 0.98438(9) 1.08156(9) 0.0166(5) Uani 1 1 d . C 1
H10C H 0.4134 1.0034 1.0647 0.020 Uiso 1 1 calc R C 1
H10D H 0.3939 0.9536 1.0742 0.020 Uiso 1 1 calc R C 1
C103 C 0.38183(12) 0.99247(9) 1.14464(10) 0.0185(5) Uani 1 1 d . C 1
H10E H 0.3706 1.0232 1.1517 0.022 Uiso 1 1 calc R C 1
H10F H 0.3512 0.9735 1.1612 0.022 Uiso 1 1 calc R C 1
C104 C 0.44279(13) 0.98296(9) 1.17216(11) 0.0254(6) Uani 1 1 d . C 1
H10G H 0.4402 0.9884 1.2116 0.038 Uiso 1 1 calc R C 1
H10H H 0.4731 1.0021 1.1564 0.038 Uiso 1 1 calc R C 1
H10I H 0.4537 0.9524 1.1659 0.038 Uiso 1 1 calc R C 1
C111 C 0.31717(12) 0.93569(8) 0.98383(9) 0.0164(5) Uani 1 1 d . C 1
H11A H 0.2881 0.9220 1.0087 0.020 Uiso 1 1 calc R C 1
H11B H 0.3571 0.9251 0.9949 0.020 Uiso 1 1 calc R C 1
C112 C 0.30397(13) 0.91916(8) 0.92506(10) 0.0202(6) Uani 1 1 d . C 1
H11C H 0.3359 0.9287 0.9002 0.024 Uiso 1 1 calc R C 1
H11D H 0.2658 0.9315 0.9116 0.024 Uiso 1 1 calc R C 1
C113 C 0.30037(14) 0.86840(8) 0.92601(10) 0.0231(6) Uani 1 1 d . C 1
H11E H 0.2687 0.8593 0.9515 0.028 Uiso 1 1 calc R C 1
H11F H 0.3385 0.8565 0.9401 0.028 Uiso 1 1 calc R C 1
C114 C 0.28715(15) 0.84859(10) 0.86856(11) 0.0312(7) Uani 1 1 d . C 1
H11G H 0.2849 0.8167 0.8714 0.047 Uiso 1 1 calc R C 1
H11H H 0.3191 0.8566 0.8435 0.047 Uiso 1 1 calc R C 1
H11I H 0.2492 0.8600 0.8546 0.047 Uiso 1 1 calc R C 1
C121 C 0.25612(11) 1.00536(8) 0.97145(10) 0.0156(5) Uani 1 1 d . C 1
H12A H 0.2549 1.0367 0.9816 0.019 Uiso 1 1 calc R C 1
H12B H 0.2558 1.0037 0.9310 0.019 Uiso 1 1 calc R C 1
C122 C 0.19942(11) 0.98304(9) 0.99278(11) 0.0207(6) Uani 1 1 d . C 1
H12C H 0.1995 0.9837 1.0333 0.025 Uiso 1 1 calc R C 1
H12D H 0.1987 0.9521 0.9810 0.025 Uiso 1 1 calc R C 1
C123 C 0.14312(12) 1.00694(9) 0.97032(11) 0.0224(6) Uani 1 1 d . C 1
H12E H 0.1413 1.0366 0.9863 0.027 Uiso 1 1 calc R C 1
H12F H 0.1462 1.0100 0.9301 0.027 Uiso 1 1 calc R C 1
C124 C 0.08543(13) 0.98194(11) 0.98398(13) 0.0338(7) Uani 1 1 d . C 1
H12G H 0.0511 0.9979 0.9691 0.051 Uiso 1 1 calc R C 1
H12H H 0.0818 0.9794 1.0238 0.051 Uiso 1 1 calc R C 1
H12I H 0.0868 0.9527 0.9677 0.051 Uiso 1 1 calc R C 1
C131 C 0.36717(11) 1.00772(8) 0.96240(10) 0.0166(5) Uani 1 1 d . C 1
H13A H 0.4048 0.9937 0.9743 0.020 Uiso 1 1 calc R C 1
H13B H 0.3620 1.0018 0.9228 0.020 Uiso 1 1 calc R C 1
C132 C 0.37355(12) 1.05760(9) 0.97044(11) 0.0214(6) Uani 1 1 d . C 1
H13C H 0.3761 1.0643 1.0100 0.026 Uiso 1 1 calc R C 1
H13D H 0.3380 1.0725 0.9551 0.026 Uiso 1 1 calc R C 1
C133 C 0.43050(12) 1.07491(9) 0.94145(10) 0.0219(6) Uani 1 1 d . C 1
H13E H 0.4660 1.0602 0.9572 0.026 Uiso 1 1 calc R C 1
H13F H 0.4282 1.0675 0.9021 0.026 Uiso 1 1 calc R C 1
C134 C 0.43747(13) 1.12514(9) 0.94795(12) 0.0276(6) Uani 1 1 d . C 1
H13G H 0.4737 1.1347 0.9295 0.041 Uiso 1 1 calc R C 1
H13H H 0.4403 1.1325 0.9869 0.041 Uiso 1 1 calc R C 1
H13I H 0.4029 1.1398 0.9316 0.041 Uiso 1 1 calc R C 1
N2 N 0.21667(9) 0.02168(7) 0.41255(8) 0.0151(4) Uani 1 1 d . D 1
C201 C 0.23662(12) 0.06138(8) 0.44841(10) 0.0171(5) Uani 1 1 d . D 1
H20A H 0.2758 0.0544 0.4650 0.021 Uiso 1 1 calc R D 1
H20B H 0.2423 0.0868 0.4240 0.021 Uiso 1 1 calc R D 1
C202 C 0.19401(12) 0.07517(8) 0.49496(10) 0.0183(5) Uani 1 1 d . D 1
H20C H 0.1847 0.0496 0.5181 0.022 Uiso 1 1 calc R D 1
H20D H 0.1563 0.0864 0.4791 0.022 Uiso 1 1 calc R D 1
C203 C 0.22452(12) 0.11160(8) 0.53055(10) 0.0195(5) Uani 1 1 d . D 1
H20E H 0.2561 0.0983 0.5536 0.023 Uiso 1 1 calc R D 1
H20F H 0.2435 0.1332 0.5062 0.023 Uiso 1 1 calc R D 1
C204 C 0.17925(13) 0.13526(9) 0.56769(11) 0.0239(6) Uani 1 1 d . D 1
H20G H 0.1998 0.1579 0.5890 0.036 Uiso 1 1 calc R D 1
H20H H 0.1612 0.1141 0.5926 0.036 Uiso 1 1 calc R D 1
H20I H 0.1481 0.1487 0.5449 0.036 Uiso 1 1 calc R D 1
C211 C 0.25693(12) 0.02342(8) 0.36094(10) 0.0175(5) Uani 1 1 d . D 1
H21A H 0.2399 0.0455 0.3356 0.021 Uiso 1 1 calc R D 1
H21B H 0.2966 0.0342 0.3727 0.021 Uiso 1 1 calc R D 1
C212 C 0.26636(11) -0.01934(8) 0.32790(10) 0.0169(5) Uani 1 1 d . D 1
H21C H 0.2282 -0.0353 0.3238 0.020 Uiso 1 1 calc R D 1
H21D H 0.2951 -0.0386 0.3473 0.020 Uiso 1 1 calc R D 1
C213 C 0.29088(12) -0.00664(8) 0.27018(10) 0.0179(5) Uani 1 1 d . D 1
H21E H 0.3172 0.0191 0.2742 0.021 Uiso 1 1 calc R D 1
H21F H 0.3152 -0.0311 0.2562 0.021 Uiso 1 1 calc R D 1
C214 C 0.24140(12) 0.00399(8) 0.22789(10) 0.0192(5) Uani 1 1 d . D 1
H21G H 0.2594 0.0117 0.1929 0.029 Uiso 1 1 calc R D 1
H21H H 0.2176 0.0286 0.2410 0.029 Uiso 1 1 calc R D 1
H21I H 0.2157 -0.0216 0.2229 0.029 Uiso 1 1 calc R D 1
C221 C 0.22323(12) -0.02134(8) 0.44474(10) 0.0178(5) Uani 1 1 d . D 1
H22A H 0.2109 -0.0457 0.4205 0.021 Uiso 1 1 calc R D 1
H22B H 0.1952 -0.0206 0.4757 0.021 Uiso 1 1 calc R D 1
C222 C 0.28606(12) -0.03156(8) 0.46770(10) 0.0189(5) Uani 1 1 d . D 1
H22C H 0.2959 -0.0110 0.4977 0.023 Uiso 1 1 calc R D 1
H22D H 0.3158 -0.0278 0.4385 0.023 Uiso 1 1 calc R D 1
C223 C 0.28846(13) -0.07926(9) 0.48954(12) 0.0268(6) Uani 1 1 d . D 1
H22E H 0.2593 -0.0826 0.5193 0.032 Uiso 1 1 calc R D 1
H22F H 0.2769 -0.0995 0.4597 0.032 Uiso 1 1 calc R D 1
C224 C 0.35089(13) -0.09202(9) 0.51139(11) 0.0250(6) Uani 1 1 d . D 1
H22G H 0.3502 -0.1223 0.5245 0.038 Uiso 1 1 calc R D 1
H22H H 0.3622 -0.0725 0.5416 0.038 Uiso 1 1 calc R D 1
H22I H 0.3799 -0.0893 0.4819 0.038 Uiso 1 1 calc R D 1
C231 C 0.15082(11) 0.02934(9) 0.39583(10) 0.0178(5) Uani 1 1 d . D 1
H23A H 0.1266 0.0274 0.4294 0.021 Uiso 1 1 calc R D 1
H23B H 0.1473 0.0597 0.3820 0.021 Uiso 1 1 calc R D 1
C232 C 0.12268(11) -0.00108(8) 0.35290(10) 0.0177(5) Uani 1 1 d . D 1
H23C H 0.1268 -0.0319 0.3649 0.021 Uiso 1 1 calc R D 1
H23D H 0.1434 0.0023 0.3176 0.021 Uiso 1 1 calc R D 1
C233 C 0.05527(11) 0.01047(9) 0.34526(10) 0.0186(5) Uani 1 1 d . D 1
H23E H 0.0350 0.0081 0.3809 0.022 Uiso 1 1 calc R D 1
H23F H 0.0514 0.0410 0.3323 0.022 Uiso 1 1 calc R D 1
C234 C 0.02501(13) -0.02065(11) 0.30349(12) 0.0317(7) Uani 1 1 d . D 1
H23G H -0.0170 -0.0126 0.2991 0.048 Uiso 1 1 calc R D 1
H23H H 0.0279 -0.0508 0.3168 0.048 Uiso 1 1 calc R D 1
H23I H 0.0449 -0.0182 0.2682 0.048 Uiso 1 1 calc R D 1
N3 N 0.92632(9) 0.16465(7) 0.43892(8) 0.0121(4) Uani 1 1 d . E 1
C301 C 0.93901(11) 0.20499(8) 0.47590(10) 0.0153(5) Uani 1 1 d . E 1
H30A H 0.9201 0.2308 0.4585 0.018 Uiso 1 1 calc R E 1
H30B H 0.9190 0.2002 0.5113 0.018 Uiso 1 1 calc R E 1
C302 C 1.00499(11) 0.21645(9) 0.48818(10) 0.0174(5) Uani 1 1 d . E 1
H30C H 1.0244 0.2272 0.4546 0.021 Uiso 1 1 calc R E 1
H30D H 1.0266 0.1901 0.5011 0.021 Uiso 1 1 calc R E 1
C303 C 1.00649(13) 0.25253(10) 0.53318(12) 0.0290(7) Uani 1 1 d . E 1
H30E H 0.9872 0.2792 0.5184 0.035 Uiso 1 1 calc R E 1
H30F H 0.9828 0.2424 0.5647 0.035 Uiso 1 1 calc R E 1
C304 C 1.06953(13) 0.26452(10) 0.55373(11) 0.0269(6) Uani 1 1 d . E 1
H30G H 1.0669 0.2875 0.5815 0.040 Uiso 1 1 calc R E 1
H30H H 1.0932 0.2750 0.5230 0.040 Uiso 1 1 calc R E 1
H30I H 1.0885 0.2386 0.5698 0.040 Uiso 1 1 calc R E 1
C311 C 0.94848(11) 0.17502(8) 0.38024(9) 0.0136(5) Uani 1 1 d . E 1
H31A H 0.9915 0.1817 0.3824 0.016 Uiso 1 1 calc R E 1
H31B H 0.9279 0.2016 0.3670 0.016 Uiso 1 1 calc R E 1
C312 C 0.93876(12) 0.13797(8) 0.33731(9) 0.0162(5) Uani 1 1 d . E 1
H31C H 0.9555 0.1102 0.3514 0.019 Uiso 1 1 calc R E 1
H31D H 0.8957 0.1337 0.3304 0.019 Uiso 1 1 calc R E 1
C313 C 0.97009(12) 0.15083(9) 0.28311(9) 0.0176(5) Uani 1 1 d . E 1
H31E H 0.9538 0.1790 0.2699 0.021 Uiso 1 1 calc R E 1
H31F H 1.0131 0.1549 0.2904 0.021 Uiso 1 1 calc R E 1
C314 C 0.96158(13) 0.11562(9) 0.23774(10) 0.0220(6) Uani 1 1 d . E 1
H31G H 0.9818 0.1251 0.2044 0.033 Uiso 1 1 calc R E 1
H31H H 0.9191 0.1118 0.2299 0.033 Uiso 1 1 calc R E 1
H31I H 0.9786 0.0878 0.2503 0.033 Uiso 1 1 calc R E 1
C321 C 0.85824(11) 0.15509(8) 0.43945(9) 0.0146(5) Uani 1 1 d . E 1
H32A H 0.8512 0.1273 0.4196 0.018 Uiso 1 1 calc R E 1
H32B H 0.8464 0.1504 0.4779 0.018 Uiso 1 1 calc R E 1
C322 C 0.81701(11) 0.19005(8) 0.41456(10) 0.0157(5) Uani 1 1 d . E 1
H32C H 0.8210 0.1903 0.3743 0.019 Uiso 1 1 calc R E 1
H32D H 0.8284 0.2193 0.4286 0.019 Uiso 1 1 calc R E 1
C323 C 0.75136(11) 0.17978(9) 0.43003(10) 0.0183(5) Uani 1 1 d . E 1
H32E H 0.7407 0.1504 0.4162 0.022 Uiso 1 1 calc R E 1
H32F H 0.7480 0.1793 0.4704 0.022 Uiso 1 1 calc R E 1
C324 C 0.70693(12) 0.21348(10) 0.40650(11) 0.0245(6) Uani 1 1 d . E 1
H32G H 0.6665 0.2056 0.4173 0.037 Uiso 1 1 calc R E 1
H32H H 0.7094 0.2137 0.3665 0.037 Uiso 1 1 calc R E 1
H32I H 0.7167 0.2426 0.4207 0.037 Uiso 1 1 calc R E 1
C331 C 0.95901(11) 0.12373(8) 0.46070(9) 0.0137(5) Uani 1 1 d . E 1
H33A H 1.0022 0.1274 0.4545 0.016 Uiso 1 1 calc R E 1
H33B H 0.9456 0.0981 0.4392 0.016 Uiso 1 1 calc R E 1
C332 C 0.94926(12) 0.11412(9) 0.52247(10) 0.0213(6) Uani 1 1 d . E 1
H33C H 0.9723 0.1353 0.5447 0.026 Uiso 1 1 calc R E 1
H33D H 0.9066 0.1179 0.5311 0.026 Uiso 1 1 calc R E 1
C333 C 0.96873(13) 0.06729(9) 0.53757(11) 0.0269(6) Uani 1 1 d . E 1
H33E H 0.9621 0.0626 0.5771 0.032 Uiso 1 1 calc R E 1
H33F H 0.9433 0.0463 0.5173 0.032 Uiso 1 1 calc R E 1
C334 C 1.03387(14) 0.05751(11) 0.52507(12) 0.0346(7) Uani 1 1 d . E 1
H33G H 1.0431 0.0274 0.5356 0.052 Uiso 1 1 calc R E 1
H33H H 1.0595 0.0776 0.5458 0.052 Uiso 1 1 calc R E 1
H33I H 1.0407 0.0613 0.4858 0.052 Uiso 1 1 calc R E 1
N4 N 0.53242(9) 0.13090(7) 0.28112(8) 0.0131(4) Uani 1 1 d . F 1
C401 C 0.49468(11) 0.15830(8) 0.32175(10) 0.0154(5) Uani 1 1 d . F 1
H40A H 0.4819 0.1857 0.3034 0.019 Uiso 1 1 calc R F 1
H40B H 0.4584 0.1416 0.3310 0.019 Uiso 1 1 calc R F 1
C402 C 0.52845(12) 0.17008(9) 0.37543(10) 0.0216(6) Uani 1 1 d . F 1
H40C H 0.5578 0.1933 0.3677 0.026 Uiso 1 1 calc R F 1
H40D H 0.5506 0.1441 0.3885 0.026 Uiso 1 1 calc R F 1
C403 C 0.48634(12) 0.18599(8) 0.42134(10) 0.0176(5) Uani 1 1 d . F 1
H40E H 0.4617 0.2106 0.4077 0.021 Uiso 1 1 calc R F 1
H40F H 0.4594 0.1619 0.4321 0.021 Uiso 1 1 calc R F 1
C404 C 0.52348(13) 0.20096(10) 0.47147(11) 0.0272(6) Uani 1 1 d . F 1
H40G H 0.4969 0.2120 0.4998 0.041 Uiso 1 1 calc R F 1
H40H H 0.5508 0.2242 0.4605 0.041 Uiso 1 1 calc R F 1
H40I H 0.5463 0.1762 0.4860 0.041 Uiso 1 1 calc R F 1
C411 C 0.49608(11) 0.12836(8) 0.22694(10) 0.0151(5) Uani 1 1 d . F 1
H41A H 0.4577 0.1138 0.2344 0.018 Uiso 1 1 calc R F 1
H41B H 0.4871 0.1585 0.2146 0.018 Uiso 1 1 calc R F 1
C412 C 0.52674(12) 0.10386(9) 0.17976(10) 0.0204(5) Uani 1 1 d . F 1
H41C H 0.5346 0.0732 0.1907 0.024 Uiso 1 1 calc R F 1
H41D H 0.5653 0.1179 0.1717 0.024 Uiso 1 1 calc R F 1
C413 C 0.48611(13) 0.10467(10) 0.12778(10) 0.0254(6) Uani 1 1 d . F 1
H41E H 0.4483 0.0894 0.1356 0.030 Uiso 1 1 calc R F 1
H41F H 0.4766 0.1353 0.1182 0.030 Uiso 1 1 calc R F 1
C414 C 0.51685(14) 0.08231(11) 0.07870(11) 0.0347(7) Uani 1 1 d . F 1
H41E H 0.4904 0.0834 0.0466 0.052 Uiso 1 1 calc R F 1
H41F H 0.5255 0.0518 0.0879 0.052 Uiso 1 1 calc R F 1
H41G H 0.5540 0.0976 0.0707 0.052 Uiso 1 1 calc R F 1
C421 C 0.59360(11) 0.15294(8) 0.27138(10) 0.0149(5) Uani 1 1 d . F 1
H42A H 0.6142 0.1565 0.3071 0.018 Uiso 1 1 calc R F 1
H42B H 0.6181 0.1332 0.2488 0.018 Uiso 1 1 calc R F 1
C422 C 0.58998(11) 0.19817(8) 0.24281(11) 0.0187(5) Uani 1 1 d . F 1
H42C H 0.5775 0.1941 0.2042 0.022 Uiso 1 1 calc R F 1
H42D H 0.5594 0.2162 0.2609 0.022 Uiso 1 1 calc R F 1
C423 C 0.65012(12) 0.22253(9) 0.24476(11) 0.0207(5) Uani 1 1 d . F 1
H42E H 0.6820 0.2027 0.2323 0.025 Uiso 1 1 calc R F 1
H42F H 0.6593 0.2311 0.2830 0.025 Uiso 1 1 calc R F 1
C424 C 0.64903(14) 0.26394(9) 0.20815(12) 0.0288(7) Uani 1 1 d . F 1
H42G H 0.6879 0.2783 0.2099 0.043 Uiso 1 1 calc R F 1
H42H H 0.6184 0.2841 0.2211 0.043 Uiso 1 1 calc R F 1
H42I H 0.6401 0.2556 0.1703 0.043 Uiso 1 1 calc R F 1
C431 C 0.54413(11) 0.08434(8) 0.30460(10) 0.0149(5) Uani 1 1 d . F 1
H43A H 0.5673 0.0676 0.2776 0.018 Uiso 1 1 calc R F 1
H43B H 0.5690 0.0872 0.3381 0.018 Uiso 1 1 calc R F 1
C432 C 0.48782(11) 0.05779(8) 0.31883(10) 0.0174(5) Uani 1 1 d . F 1
H43C H 0.4620 0.0553 0.2859 0.021 Uiso 1 1 calc R F 1
H43D H 0.4652 0.0734 0.3473 0.021 Uiso 1 1 calc R F 1
C433 C 0.50413(12) 0.01125(8) 0.33981(11) 0.0188(5) Uani 1 1 d . F 1
H43E H 0.5267 -0.0044 0.3113 0.023 Uiso 1 1 calc R F 1
H43F H 0.5301 0.0138 0.3727 0.023 Uiso 1 1 calc R F 1
C434 C 0.44791(12) -0.01566(9) 0.35433(11) 0.0234(6) Uani 1 1 d . F 1
H43G H 0.4599 -0.0444 0.3684 0.035 Uiso 1 1 calc R F 1
H43H H 0.4231 -0.0195 0.3215 0.035 Uiso 1 1 calc R F 1
H43I H 0.4252 -0.0001 0.3823 0.035 Uiso 1 1 calc R F 1
N5 N 0.05607(9) 0.11705(6) 0.85939(8) 0.0129(4) Uani 1 1 d . G 1
C501 C 0.03013(12) 0.13813(8) 0.91191(9) 0.0160(5) Uani 1 1 d . G 1
H50A H 0.0443 0.1687 0.9141 0.019 Uiso 1 1 calc R G 1
H50B H -0.0137 0.1390 0.9080 0.019 Uiso 1 1 calc R G 1
C502 C 0.04594(12) 0.11507(9) 0.96650(10) 0.0195(5) Uani 1 1 d . G 1
H50C H 0.0886 0.1195 0.9753 0.023 Uiso 1 1 calc R G 1
H50D H 0.0387 0.0833 0.9630 0.023 Uiso 1 1 calc R G 1
C503 C 0.00709(12) 0.13415(9) 1.01338(10) 0.0208(6) Uani 1 1 d . G 1
H50E H 0.0144 0.1660 1.0164 0.025 Uiso 1 1 calc R G 1
H50F H -0.0355 0.1299 1.0040 0.025 Uiso 1 1 calc R G 1
C504 C 0.02085(14) 0.11211(10) 1.06958(10) 0.0266(6) Uani 1 1 d . G 1
H50G H -0.0043 0.1251 1.0978 0.040 Uiso 1 1 calc R G 1
H50H H 0.0628 0.1166 1.0793 0.040 Uiso 1 1 calc R G 1
H50I H 0.0126 0.0807 1.0671 0.040 Uiso 1 1 calc R G 1
C511 C 0.03896(11) 0.06824(8) 0.85476(10) 0.0157(5) Uani 1 1 d . G 1
H51A H 0.0575 0.0524 0.8859 0.019 Uiso 1 1 calc R G 1
H51B H 0.0563 0.0564 0.8208 0.019 Uiso 1 1 calc R G 1
C512 C -0.02847(12) 0.05804(8) 0.85415(11) 0.0199(5) Uani 1 1 d . G 1
H51C H -0.0469 0.0698 0.8203 0.024 Uiso 1 1 calc R G 1
H51D H -0.0475 0.0723 0.8858 0.024 Uiso 1 1 calc R G 1
C513 C -0.03873(13) 0.00791(9) 0.85698(12) 0.0264(6) Uani 1 1 d . G 1
H51E H -0.0165 -0.0065 0.8272 0.032 Uiso 1 1 calc R G 1
H51F H -0.0231 -0.0033 0.8923 0.032 Uiso 1 1 calc R G 1
C514 C -0.10523(14) -0.00373(11) 0.85147(14) 0.0399(8) Uani 1 1 d . G 1
H51G H -0.1100 -0.0355 0.8531 0.060 Uiso 1 1 calc R G 1
H51H H -0.1207 0.0071 0.8164 0.060 Uiso 1 1 calc R G 1
H51I H -0.1272 0.0099 0.8814 0.060 Uiso 1 1 calc R G 1
C521 C 0.02941(11) 0.14283(8) 0.81051(9) 0.0149(5) Uani 1 1 d . G 1
H52A H 0.0387 0.1742 0.8159 0.018 Uiso 1 1 calc R G 1
H52B H -0.0144 0.1397 0.8113 0.018 Uiso 1 1 calc R G 1
C522 C 0.05097(11) 0.12923(8) 0.75287(9) 0.0164(5) Uani 1 1 d . G 1
H52C H 0.0451 0.0974 0.7474 0.020 Uiso 1 1 calc R G 1
H52D H 0.0938 0.1358 0.7491 0.020 Uiso 1 1 calc R G 1
C523 C 0.01419(13) 0.15529(9) 0.70955(10) 0.0227(6) Uani 1 1 d . G 1
H52E H -0.0277 0.1454 0.7103 0.027 Uiso 1 1 calc R G 1
H52F H 0.0150 0.1867 0.7191 0.027 Uiso 1 1 calc R G 1
C524 C 0.03880(14) 0.14921(10) 0.65105(10) 0.0301(7) Uani 1 1 d . G 1
H52G H 0.0145 0.1660 0.6250 0.045 Uiso 1 1 calc R G 1
H52H H 0.0374 0.1182 0.6412 0.045 Uiso 1 1 calc R G 1
H52I H 0.0800 0.1595 0.6500 0.045 Uiso 1 1 calc R G 1
C531 C 0.12507(11) 0.11866(8) 0.86024(10) 0.0153(5) Uani 1 1 d . G 1
H53A H 0.1393 0.1041 0.8941 0.018 Uiso 1 1 calc R G 1
H53B H 0.1396 0.1013 0.8289 0.018 Uiso 1 1 calc R G 1
C532 C 0.15402(11) 0.16461(8) 0.85762(10) 0.0186(5) Uani 1 1 d . G 1
H53C H 0.1396 0.1828 0.8883 0.022 Uiso 1 1 calc R G 1
H53D H 0.1424 0.1791 0.8229 0.022 Uiso 1 1 calc R G 1
C533 C 0.22282(13) 0.16062(10) 0.86118(12) 0.0275(6) Uani 1 1 d . G 1
H53E H 0.2363 0.1395 0.8333 0.033 Uiso 1 1 calc R G 1
H53F H 0.2407 0.1893 0.8526 0.033 Uiso 1 1 calc R G 1
C534 C 0.24559(16) 0.14552(12) 0.91831(15) 0.0487(9) Uani 1 1 d . G 1
H53G H 0.2890 0.1431 0.9179 0.073 Uiso 1 1 calc R G 1
H53H H 0.2282 0.1170 0.9271 0.073 Uiso 1 1 calc R G 1
H53I H 0.2339 0.1669 0.9460 0.073 Uiso 1 1 calc R G 1
N6 N 0.61050(9) 0.83474(7) 0.37221(8) 0.0143(4) Uani 1 1 d . H 1
C601 C 0.56601(11) 0.85154(8) 0.32812(9) 0.0139(5) Uani 1 1 d . H 1
H60A H 0.5263 0.8546 0.3449 0.017 Uiso 1 1 calc R H 1
H60B H 0.5627 0.8294 0.2987 0.017 Uiso 1 1 calc R H 1
C602 C 0.58366(12) 0.89607(8) 0.30227(10) 0.0172(5) Uani 1 1 d . H 1
H60C H 0.6261 0.8952 0.2919 0.021 Uiso 1 1 calc R H 1
H60D H 0.5786 0.9196 0.3296 0.021 Uiso 1 1 calc R H 1
C603 C 0.54479(12) 0.90632(8) 0.25070(10) 0.0184(5) Uani 1 1 d . H 1
H60E H 0.5025 0.9011 0.2595 0.022 Uiso 1 1 calc R H 1
H60F H 0.5492 0.9376 0.2414 0.022 Uiso 1 1 calc R H 1
C604 C 0.56108(13) 0.87865(9) 0.20037(10) 0.0247(6) Uani 1 1 d . H 1
H60G H 0.5348 0.8864 0.1696 0.037 Uiso 1 1 calc R H 1
H60H H 0.5563 0.8476 0.2090 0.037 Uiso 1 1 calc R H 1
H60I H 0.6025 0.8844 0.1905 0.037 Uiso 1 1 calc R H 1
C611 C 0.58482(11) 0.79185(8) 0.39674(10) 0.0152(5) Uani 1 1 d . H 1
H61A H 0.5423 0.7967 0.4050 0.018 Uiso 1 1 calc R H 1
H61B H 0.5868 0.7687 0.3686 0.018 Uiso 1 1 calc R H 1
C612 C 0.61644(12) 0.77503(9) 0.44940(10) 0.0194(5) Uani 1 1 d . H 1
H61C H 0.6060 0.7941 0.4806 0.023 Uiso 1 1 calc R H 1
H61D H 0.6601 0.7764 0.4446 0.023 Uiso 1 1 calc R H 1
C613 C 0.59760(13) 0.72695(9) 0.46216(11) 0.0242(6) Uani 1 1 d . H 1
H61E H 0.6059 0.7208 0.5012 0.029 Uiso 1 1 calc R H 1
H61F H 0.5542 0.7240 0.4560 0.029 Uiso 1 1 calc R H 1
C614 C 0.63007(14) 0.69255(10) 0.42675(12) 0.0292(7) Uani 1 1 d . H 1
H61G H 0.6158 0.6633 0.4361 0.044 Uiso 1 1 calc R H 1
H61H H 0.6730 0.6943 0.4338 0.044 Uiso 1 1 calc R H 1
H61I H 0.6219 0.6984 0.3880 0.044 Uiso 1 1 calc R H 1
C621 C 0.61933(12) 0.86976(8) 0.41737(10) 0.0180(5) Uani 1 1 d . H 1
H62A H 0.6388 0.8956 0.4010 0.022 Uiso 1 1 calc R H 1
H62B H 0.6467 0.8579 0.4457 0.022 Uiso 1 1 calc R H 1
C622 C 0.56130(13) 0.88501(9) 0.44563(10) 0.0211(6) Uani 1 1 d . H 1
H62C H 0.5356 0.9005 0.4188 0.025 Uiso 1 1 calc R H 1
H62D H 0.5392 0.8593 0.4591 0.025 Uiso 1 1 calc R H 1
C623 C 0.57649(14) 0.91591(10) 0.49428(11) 0.0288(7) Uani 1 1 d . H 1
H62E H 0.6027 0.9398 0.4815 0.035 Uiso 1 1 calc R H 1
H62F H 0.5982 0.8994 0.5230 0.035 Uiso 1 1 calc R H 1
C624 C 0.51860(16) 0.93579(11) 0.51877(12) 0.0401(8) Uani 1 1 d . H 1
H62G H 0.5290 0.9546 0.5499 0.060 Uiso 1 1 calc R H 1
H62H H 0.4926 0.9121 0.5311 0.060 Uiso 1 1 calc R H 1
H62I H 0.4979 0.9531 0.4907 0.060 Uiso 1 1 calc R H 1
C631 C 0.67326(11) 0.82633(9) 0.34718(10) 0.0186(5) Uani 1 1 d . H 1
H63A H 0.6942 0.8547 0.3451 0.022 Uiso 1 1 calc R H 1
H63B H 0.6960 0.8077 0.3730 0.022 Uiso 1 1 calc R H 1
C632 C 0.67572(12) 0.80466(9) 0.28983(11) 0.0221(6) Uani 1 1 d . H 1
H63C H 0.6485 0.8211 0.2653 0.027 Uiso 1 1 calc R H 1
H63D H 0.7165 0.8087 0.2758 0.027 Uiso 1 1 calc R H 1
C633 C 0.65998(14) 0.75558(10) 0.28438(12) 0.0308(7) Uani 1 1 d . H 1
H63E H 0.6169 0.7516 0.2907 0.037 Uiso 1 1 calc R H 1
H63F H 0.6820 0.7388 0.3128 0.037 Uiso 1 1 calc R H 1
C634 C 0.67579(14) 0.73729(11) 0.22683(12) 0.0346(7) Uani 1 1 d . H 1
H63G H 0.6661 0.7061 0.2252 0.052 Uiso 1 1 calc R H 1
H63H H 0.7184 0.7413 0.2204 0.052 Uiso 1 1 calc R H 1
H63I H 0.6528 0.7530 0.1987 0.052 Uiso 1 1 calc R H 1

loop_
_atom_site_aniso_label
_atom_site_aniso_U_11
_atom_site_aniso_U_22
_atom_site_aniso_U_33
_atom_site_aniso_U_23
_atom_site_aniso_U_13
_atom_site_aniso_U_12
Mo1 0.00915(10) 0.00959(10) 0.01068(9) 0.00025(7) 0.00287(7) 0.00005(8)
Mo2 0.00928(10) 0.00693(10) 0.01268(9) -0.00151(7) 0.00186(7) -0.00016(8)
Mo3 0.00921(10) 0.01014(10) 0.00834(9) -0.00005(7) -0.00022(7) -0.00022(8)
Mo4 0.00744(10) 0.00890(10) 0.01369(9) 0.00105(7) 0.00011(7) -0.00005(7)
Mo5 0.00829(10) 0.00776(10) 0.01527(9) 0.00190(7) 0.00033(7) 0.00090(8)
Mo6 0.00792(10) 0.00817(10) 0.01188(9) -0.00005(7) 0.00082(7) -0.00099(7)
Mo7 0.00746(10) 0.00886(10) 0.00999(9) -0.00033(7) -0.00040(7) 0.00014(7)
Mo8 0.00846(12) 0.00728(11) 0.00931(10) 0.00107(8) 0.00012(8) 0.00078(10)
Mo9 0.00920(10) 0.00890(10) 0.01077(9) 0.00199(7) 0.00071(7) -0.00010(7)
Mo10 0.00763(10) 0.00910(10) 0.01263(9) 0.00209(7) -0.00114(7) -0.00093(7)
Mo11 0.00839(10) 0.00932(10) 0.01211(9) 0.00270(7) -0.00139(7) -0.00038(7)
Mo12 0.00857(10) 0.00847(10) 0.01124(9) 0.00165(7) 0.00016(7) -0.00115(7)
Mo13 0.00840(10) 0.00834(9) 0.01005(9) -0.00092(7) 0.00041(7) -0.00061(7)
Mo14 0.00926(10) 0.00695(9) 0.01261(9) -0.00003(7) -0.00088(7) 0.00038(7)
Mo15 0.00873(10) 0.00680(9) 0.01185(9) 0.00071(7) -0.00017(7) -0.00021(7)
Mo16 0.01023(10) 0.01072(10) 0.01164(9) -0.00154(7) -0.00106(7) -0.00207(8)
Mo17 0.01085(10) 0.01388(10) 0.00974(9) 0.00172(7) -0.00094(7) -0.00143(8)
Mo18 0.01017(10) 0.01068(10) 0.01154(9) -0.00238(7) 0.00107(7) -0.00054(8)
S1 0.0077(3) 0.0076(3) 0.0105(2) 0.0007(2) 0.0000(2) 0.0001(2)
S2 0.0080(3) 0.0075(3) 0.0106(2) 0.0007(2) -0.0011(2) -0.0003(2)
O1 0.0185(9) 0.0147(9) 0.0153(8) -0.0015(7) 0.0055(7) -0.0009(7)
O2 0.0191(10) 0.0129(9) 0.0195(8) -0.0048(7) 0.0021(7) 0.0005(7)
O3 0.0157(9) 0.0173(9) 0.0130(8) -0.0010(7) -0.0001(7) -0.0013(7)
O4 0.0105(10) 0.0139(9) 0.0177(8) -0.0009(7) 0.0010(7) -0.0003(7)
O5 0.0160(12) 0.0115(12) 0.0136(11) -0.0024(9) 0.0012(9) -0.0016(10)
O6 0.0143(9) 0.0123(9) 0.0124(8) -0.0007(6) 0.0011(6) -0.0003(7)
O7 0.0131(9) 0.0135(9) 0.0135(8) 0.0012(6) 0.0032(6) 0.0007(7)
O8 0.0102(8) 0.0128(9) 0.0167(8) 0.0001(6) 0.0024(6) 0.0003(7)
O9 0.0099(8) 0.0115(8) 0.0180(8) -0.0005(6) 0.0017(6) 0.0003(7)
O10 0.0110(8) 0.0103(8) 0.0155(8) -0.0014(6) 0.0001(6) -0.0016(7)
O11 0.0116(9) 0.0128(9) 0.0122(8) -0.0003(6) -0.0015(6) -0.0004(7)
O12 0.0126(9) 0.0143(9) 0.0101(7) 0.0007(6) -0.0013(6) -0.0006(7)
O13 0.0089(8) 0.0123(8) 0.0141(8) 0.0012(6) 0.0007(6) -0.0005(6)
O14 0.0097(9) 0.0124(9) 0.0238(9) 0.0022(7) -0.0008(7) 0.0005(7)
O15 0.0119(9) 0.0100(8) 0.0165(8) 0.0009(6) 0.0023(6) -0.0001(7)
O16 0.0099(9) 0.0141(9) 0.0242(9) 0.0055(7) 0.0006(7) 0.0018(7)
O17 0.0098(8) 0.0101(8) 0.0167(8) 0.0003(6) -0.0001(6) -0.0003(6)
O18 0.0128(9) 0.0119(9) 0.0203(8) 0.0021(7) 0.0013(7) -0.0011(7)
O19 0.0108(8) 0.0085(8) 0.0120(7) -0.0005(6) -0.0005(6) -0.0014(6)
O20 0.0098(8) 0.0150(9) 0.0165(8) 0.0001(7) 0.0007(6) 0.0006(7)
O21 0.0109(8) 0.0111(8) 0.0110(7) 0.0009(6) 0.0000(6) 0.0015(6)
O22 0.0146(9) 0.0133(9) 0.0170(8) 0.0025(7) -0.0007(7) 0.0025(7)
O23 0.0119(9) 0.0125(8) 0.0102(7) 0.0009(6) -0.0002(6) 0.0002(7)
O24 0.0158(9) 0.0111(9) 0.0177(8) 0.0030(6) 0.0020(7) -0.0017(7)
O25 0.0127(9) 0.0116(8) 0.0121(8) 0.0001(6) 0.0003(6) 0.0015(7)
O26 0.0146(9) 0.0085(8) 0.0130(8) 0.0015(6) 0.0001(6) -0.0009(7)
O27 0.0108(9) 0.0116(8) 0.0150(8) 0.0018(6) 0.0003(6) -0.0027(7)
O28 0.0113(9) 0.0129(9) 0.0126(8) -0.0003(6) -0.0018(6) 0.0017(7)
O29 0.0149(9) 0.0084(8) 0.0114(7) -0.0006(6) -0.0006(6) 0.0010(7)
O30 0.0114(8) 0.0096(8) 0.0105(7) -0.0009(6) 0.0008(6) -0.0015(6)
O31 0.0104(8) 0.0096(8) 0.0129(8) -0.0003(6) 0.0011(6) -0.0011(6)
O32 0.0096(9) 0.0122(9) 0.0229(9) 0.0036(7) -0.0005(7) 0.0002(7)
O33 0.0121(9) 0.0116(8) 0.0146(8) 0.0026(6) -0.0019(6) -0.0020(7)
O34 0.0116(9) 0.0131(9) 0.0208(8) 0.0053(7) -0.0018(7) 0.0003(7)
O35 0.0106(8) 0.0107(8) 0.0143(8) 0.0029(6) -0.0020(6) -0.0009(7)
O36 0.0121(9) 0.0119(9) 0.0168(8) 0.0035(6) 0.0005(6) -0.0006(7)
O37 0.0104(8) 0.0107(8) 0.0125(7) 0.0008(6) 0.0009(6) -0.0007(6)
O38 0.0108(9) 0.0124(9) 0.0173(8) 0.0002(6) 0.0011(6) -0.0007(7)
O39 0.0088(8) 0.0084(8) 0.0136(7) 0.0004(6) 0.0006(6) 0.0003(6)
O40 0.0119(9) 0.0092(8) 0.0208(8) 0.0017(6) -0.0016(7) 0.0010(7)
O41 0.0101(8) 0.0091(8) 0.0147(8) 0.0002(6) -0.0008(6) -0.0005(6)
O42 0.0146(9) 0.0107(9) 0.0200(8) 0.0024(7) 0.0003(7) -0.0009(7)
O43 0.0112(9) 0.0139(9) 0.0137(8) -0.0001(6) -0.0033(6) -0.0016(7)
O44 0.0113(9) 0.0158(9) 0.0126(8) 0.0024(6) -0.0015(6) -0.0019(7)
O45 0.0114(9) 0.0133(9) 0.0126(8) 0.0022(6) 0.0006(6) -0.0018(7)
O46 0.0112(9) 0.0123(8) 0.0133(8) -0.0005(6) 0.0017(6) -0.0006(7)
O47 0.0123(9) 0.0097(8) 0.0139(8) -0.0026(6) 0.0002(6) 0.0004(7)
O48 0.0118(9) 0.0111(8) 0.0153(8) -0.0013(6) -0.0010(6) -0.0014(7)
O49 0.0134(9) 0.0145(9) 0.0141(8) 0.0003(6) -0.0016(6) -0.0019(7)
O50 0.0078(8) 0.0128(8) 0.0123(7) 0.0001(6) 0.0014(6) -0.0031(6)
O51 0.0129(9) 0.0119(8) 0.0142(8) -0.0015(6) 0.0000(6) -0.0003(7)
O52 0.0179(9) 0.0159(9) 0.0164(8) -0.0039(7) -0.0026(7) -0.0029(7)
O53 0.0164(9) 0.0232(10) 0.0117(8) 0.0017(7) -0.0013(7) -0.0024(7)
O54 0.0138(9) 0.0162(9) 0.0171(8) -0.0060(7) 0.0019(7) -0.0014(7)
O55 0.0091(8) 0.0110(8) 0.0137(7) 0.0010(6) 0.0015(6) 0.0000(6)
O56 0.0114(8) 0.0081(8) 0.0137(8) 0.0012(6) 0.0003(6) 0.0009(6)
O57 0.0098(8) 0.0101(8) 0.0105(7) 0.0008(6) -0.0001(6) 0.0000(6)
O58 0.0085(8) 0.0089(8) 0.0134(7) 0.0003(6) 0.0001(6) -0.0021(6)
O59 0.0095(8) 0.0093(8) 0.0117(7) 0.0014(6) -0.0014(6) -0.0004(6)
O60 0.0073(8) 0.0101(8) 0.0132(7) -0.0002(6) -0.0009(6) 0.0003(6)
Mo19 0.01158(10) 0.01267(10) 0.01023(9) 0.00016(7) 0.00207(7) -0.00091(8)
Mo20 0.01496(11) 0.00793(10) 0.02046(10) -0.00069(8) 0.00435(8) 0.00066(8)
Mo21 0.01367(11) 0.01769(11) 0.01005(9) -0.00128(8) -0.00241(7) -0.00261(8)
Mo22 0.01133(10) 0.00819(10) 0.01510(9) 0.00048(7) 0.00005(8) 0.00148(8)
Mo23 0.01375(11) 0.01297(11) 0.01635(10) -0.00007(8) 0.00638(8) -0.00046(8)
Mo24 0.01118(10) 0.01369(11) 0.01725(10) 0.00184(8) -0.00513(8) -0.00042(8)
O101 0.0105(8) 0.0069(8) 0.0106(7) -0.0001(6) 0.0006(6) 0.0010(6)
O102 0.0213(10) 0.0200(10) 0.0269(10) -0.0001(8) 0.0124(8) -0.0006(8)
O103 0.0096(8) 0.0142(9) 0.0148(8) -0.0003(6) -0.0012(6) -0.0020(7)
O104 0.0178(9) 0.0196(9) 0.0154(8) 0.0013(7) 0.0054(7) -0.0009(7)
O105 0.0147(9) 0.0109(8) 0.0145(8) 0.0008(6) 0.0013(6) -0.0013(7)
O106 0.0152(9) 0.0136(9) 0.0179(8) 0.0026(7) 0.0042(7) 0.0001(7)
O107 0.0211(10) 0.0196(9) 0.0118(8) -0.0006(7) 0.0025(7) -0.0001(8)
O108 0.0123(9) 0.0116(9) 0.0194(8) -0.0012(7) -0.0048(7) -0.0013(7)
O109 0.0131(9) 0.0114(9) 0.0233(9) 0.0017(7) -0.0029(7) 0.0017(7)
O110 0.0088(9) 0.0154(9) 0.0252(9) 0.0030(7) 0.0006(7) -0.0001(7)
O111 0.0218(10) 0.0249(10) 0.0143(8) 0.0011(7) -0.0062(7) -0.0058(8)
O112 0.0111(9) 0.0124(9) 0.0160(8) -0.0021(6) 0.0022(6) 0.0013(7)
O113 0.0134(9) 0.0142(9) 0.0149(8) 0.0024(6) -0.0015(7) 0.0001(7)
O114 0.0194(10) 0.0164(10) 0.0287(10) 0.0029(7) -0.0111(8) -0.0022(8)
O115 0.0203(10) 0.0107(9) 0.0301(10) -0.0012(7) 0.0039(8) 0.0019(7)
O116 0.0188(10) 0.0129(9) 0.0152(8) -0.0045(6) -0.0016(7) -0.0019(7)
O117 0.0167(9) 0.0140(9) 0.0222(9) -0.0021(7) 0.0072(7) 0.0027(7)
O118 0.0162(9) 0.0166(9) 0.0117(8) -0.0004(6) -0.0031(6) -0.0015(7)
O119 0.0160(9) 0.0118(9) 0.0232(9) -0.0001(7) -0.0024(7) 0.0035(7)
N1 0.0176(11) 0.0138(10) 0.0115(9) 0.0009(8) -0.0003(8) 0.0043(8)
C101 0.0199(13) 0.0158(13) 0.0112(11) 0.0011(9) 0.0008(9) 0.0034(10)
C102 0.0179(13) 0.0170(13) 0.0150(11) -0.0004(9) -0.0012(9) 0.0015(10)
C103 0.0230(14) 0.0176(13) 0.0149(12) 0.0008(10) 0.0001(10) -0.0001(11)
C104 0.0307(16) 0.0263(15) 0.0190(13) 0.0028(11) -0.0082(11) -0.0071(13)
C111 0.0229(14) 0.0114(12) 0.0147(11) 0.0020(9) -0.0003(10) 0.0066(10)
C112 0.0294(16) 0.0152(13) 0.0159(12) -0.0005(10) -0.0019(10) 0.0052(11)
C113 0.0349(17) 0.0151(13) 0.0192(12) -0.0018(10) 0.0003(11) 0.0028(12)
C114 0.0427(19) 0.0248(16) 0.0261(14) -0.0069(12) 0.0033(13) -0.0038(14)
C121 0.0184(13) 0.0133(12) 0.0150(11) 0.0014(9) -0.0032(9) 0.0055(10)
C122 0.0169(14) 0.0203(14) 0.0247(13) 0.0066(10) -0.0003(10) 0.0039(11)
C123 0.0198(14) 0.0204(14) 0.0270(14) -0.0007(11) -0.0057(11) -0.0003(11)
C124 0.0188(16) 0.0397(19) 0.0429(18) 0.0103(14) -0.0038(13) -0.0015(13)
C131 0.0173(13) 0.0198(13) 0.0128(11) 0.0036(9) 0.0028(9) 0.0042(10)
C132 0.0214(15) 0.0189(14) 0.0240(13) 0.0046(10) 0.0042(11) 0.0040(11)
C133 0.0204(14) 0.0265(15) 0.0188(12) 0.0015(11) 0.0011(10) -0.0021(11)
C134 0.0249(16) 0.0274(16) 0.0304(15) 0.0035(12) 0.0010(12) -0.0048(12)
N2 0.0159(11) 0.0139(11) 0.0155(10) 0.0007(8) 0.0003(8) -0.0014(8)
C201 0.0183(14) 0.0140(13) 0.0189(12) 0.0002(9) -0.0021(10) -0.0032(10)
C202 0.0199(14) 0.0173(13) 0.0176(12) 0.0002(10) 0.0005(10) -0.0019(11)
C203 0.0233(15) 0.0148(13) 0.0203(12) 0.0008(10) -0.0022(10) -0.0054(11)
C204 0.0299(16) 0.0205(14) 0.0214(13) -0.0030(11) -0.0002(11) -0.0027(12)
C211 0.0160(13) 0.0190(13) 0.0176(12) 0.0005(10) 0.0014(10) -0.0018(10)
C212 0.0148(13) 0.0143(13) 0.0216(12) 0.0018(10) -0.0001(10) 0.0013(10)
C213 0.0180(13) 0.0149(13) 0.0209(12) 0.0002(10) 0.0039(10) 0.0044(10)
C214 0.0242(15) 0.0114(13) 0.0220(12) 0.0008(10) 0.0012(10) 0.0009(11)
C221 0.0227(14) 0.0114(12) 0.0193(12) 0.0020(9) 0.0018(10) -0.0029(10)
C222 0.0228(14) 0.0173(13) 0.0168(12) 0.0007(10) -0.0014(10) -0.0008(11)
C223 0.0287(16) 0.0176(14) 0.0342(15) 0.0031(11) -0.0036(12) 0.0017(12)
C224 0.0284(16) 0.0228(15) 0.0239(13) -0.0006(11) -0.0014(11) 0.0054(12)
C231 0.0159(13) 0.0189(13) 0.0185(12) 0.0012(10) 0.0005(10) 0.0011(10)
C232 0.0180(13) 0.0184(13) 0.0168(12) 0.0002(10) -0.0006(10) -0.0012(10)
C233 0.0157(13) 0.0208(14) 0.0193(12) 0.0046(10) 0.0026(10) 0.0024(10)
C234 0.0206(16) 0.0441(19) 0.0303(15) -0.0071(13) -0.0062(12) 0.0042(14)
N3 0.0116(10) 0.0123(10) 0.0125(9) -0.0020(7) 0.0013(7) 0.0000(8)
C301 0.0147(13) 0.0143(12) 0.0170(11) -0.0041(9) 0.0022(9) 0.0018(10)
C302 0.0147(13) 0.0202(14) 0.0171(12) -0.0049(10) 0.0007(9) -0.0006(10)
C303 0.0218(15) 0.0340(17) 0.0312(15) -0.0159(13) 0.0019(12) -0.0038(13)
C304 0.0248(16) 0.0366(17) 0.0192(13) -0.0072(12) 0.0000(11) -0.0101(13)
C311 0.0143(12) 0.0141(12) 0.0124(11) 0.0012(9) 0.0027(9) -0.0009(10)
C312 0.0189(13) 0.0159(13) 0.0140(11) 0.0006(9) 0.0025(9) -0.0039(10)
C313 0.0180(13) 0.0210(14) 0.0139(11) -0.0021(10) 0.0034(10) -0.0075(11)
C314 0.0259(15) 0.0249(15) 0.0152(12) -0.0019(10) 0.0050(10) -0.0099(12)
C321 0.0125(12) 0.0174(13) 0.0140(11) -0.0018(9) 0.0037(9) -0.0016(10)
C322 0.0143(13) 0.0150(13) 0.0178(12) 0.0008(9) -0.0014(9) -0.0017(10)
C323 0.0154(13) 0.0217(14) 0.0178(12) -0.0027(10) 0.0009(10) 0.0008(10)
C324 0.0199(15) 0.0326(16) 0.0208(13) -0.0025(11) -0.0011(11) 0.0073(12)
C331 0.0148(12) 0.0131(12) 0.0134(11) 0.0007(9) 0.0023(9) 0.0029(10)
C332 0.0215(14) 0.0273(15) 0.0153(12) 0.0039(10) 0.0032(10) 0.0043(11)
C333 0.0305(17) 0.0259(16) 0.0241(14) 0.0066(11) -0.0003(12) -0.0004(13)
C334 0.0396(19) 0.0368(18) 0.0274(15) 0.0054(13) -0.0016(13) 0.0181(15)
N4 0.0088(10) 0.0120(10) 0.0184(10) 0.0000(8) -0.0011(8) 0.0015(8)
C401 0.0104(12) 0.0154(13) 0.0205(12) -0.0025(9) 0.0010(9) 0.0025(10)
C402 0.0155(14) 0.0263(15) 0.0229(13) -0.0061(11) -0.0027(10) 0.0011(11)
C403 0.0169(13) 0.0166(13) 0.0193(12) 0.0008(10) -0.0003(10) 0.0007(10)
C404 0.0215(15) 0.0358(17) 0.0244(14) -0.0060(12) 0.0021(11) -0.0071(13)
C411 0.0094(12) 0.0158(13) 0.0202(12) 0.0003(9) -0.0016(9) 0.0005(10)
C412 0.0149(13) 0.0244(14) 0.0219(13) -0.0034(11) -0.0016(10) 0.0008(11)
C413 0.0202(15) 0.0349(17) 0.0210(13) -0.0013(11) -0.0044(11) -0.0007(12)
C414 0.0327(18) 0.050(2) 0.0210(14) -0.0046(13) -0.0007(12) -0.0013(15)
C421 0.0079(12) 0.0171(13) 0.0197(12) -0.0004(10) -0.0002(9) -0.0001(10)
C422 0.0142(13) 0.0166(13) 0.0254(13) 0.0043(10) -0.0025(10) 0.0008(10)
C423 0.0160(14) 0.0188(14) 0.0273(13) 0.0019(11) -0.0049(10) -0.0015(11)
C424 0.0263(16) 0.0191(15) 0.0409(17) 0.0089(12) -0.0090(13) -0.0050(12)
C431 0.0138(13) 0.0131(12) 0.0178(11) 0.0013(9) -0.0029(9) 0.0028(10)
C432 0.0126(13) 0.0146(13) 0.0249(13) 0.0018(10) -0.0015(10) 0.0005(10)
C433 0.0175(14) 0.0154(13) 0.0234(13) 0.0009(10) -0.0004(10) 0.0022(10)
C434 0.0247(15) 0.0193(14) 0.0261(14) 0.0011(11) -0.0030(11) -0.0028(11)
N5 0.0139(11) 0.0108(10) 0.0141(9) -0.0026(8) 0.0000(8) 0.0021(8)
C501 0.0193(13) 0.0131(12) 0.0157(11) -0.0040(9) 0.0050(10) 0.0011(10)
C502 0.0244(15) 0.0172(13) 0.0168(12) -0.0026(10) -0.0002(10) 0.0036(11)
C503 0.0219(14) 0.0233(14) 0.0174(12) -0.0033(10) 0.0040(10) -0.0029(11)
C504 0.0348(17) 0.0280(16) 0.0169(12) -0.0010(11) 0.0017(11) -0.0074(13)
C511 0.0199(14) 0.0112(12) 0.0161(11) -0.0032(9) -0.0012(10) 0.0013(10)
C512 0.0184(14) 0.0179(14) 0.0232(13) -0.0014(10) -0.0015(10) -0.0011(11)
C513 0.0288(16) 0.0193(15) 0.0310(15) 0.0017(11) -0.0072(12) -0.0071(12)
C514 0.0337(19) 0.0369(19) 0.049(2) -0.0010(15) -0.0091(15) -0.0184(15)
C521 0.0139(13) 0.0132(12) 0.0176(11) 0.0016(9) 0.0009(9) 0.0047(10)
C522 0.0148(13) 0.0169(13) 0.0175(12) -0.0019(10) -0.0015(9) 0.0029(10)
C523 0.0200(14) 0.0278(15) 0.0202(13) 0.0035(11) -0.0021(10) 0.0034(12)
C524 0.0406(19) 0.0343(17) 0.0154(13) 0.0013(11) -0.0034(12) -0.0028(14)
C531 0.0121(12) 0.0176(13) 0.0161(11) -0.0035(9) -0.0011(9) 0.0031(10)
C532 0.0165(13) 0.0180(13) 0.0213(12) -0.0027(10) 0.0006(10) -0.0008(10)
C533 0.0183(15) 0.0280(16) 0.0362(16) -0.0097(12) 0.0036(12) -0.0046(12)
C534 0.029(2) 0.046(2) 0.071(3) 0.0073(18) -0.0217(17) -0.0051(16)
N6 0.0122(11) 0.0150(11) 0.0158(10) 0.0003(8) -0.0016(8) -0.0036(8)
C601 0.0103(12) 0.0175(13) 0.0139(11) 0.0006(9) -0.0025(9) -0.0007(10)
C602 0.0162(13) 0.0152(13) 0.0202(12) 0.0007(10) -0.0019(10) -0.0015(10)
C603 0.0152(13) 0.0168(13) 0.0229(13) 0.0051(10) -0.0033(10) -0.0039(10)
C604 0.0286(16) 0.0270(15) 0.0183(12) 0.0023(11) -0.0015(11) -0.0074(12)
C611 0.0142(13) 0.0121(12) 0.0194(12) 0.0028(9) -0.0029(9) -0.0025(10)
C612 0.0155(13) 0.0218(14) 0.0209(12) 0.0042(10) -0.0047(10) -0.0021(11)
C613 0.0224(15) 0.0238(15) 0.0263(14) 0.0100(11) -0.0017(11) -0.0005(12)
C614 0.0272(16) 0.0267(16) 0.0338(16) 0.0077(12) -0.0002(12) 0.0019(13)
C621 0.0181(14) 0.0164(13) 0.0192(12) 0.0000(10) -0.0073(10) -0.0072(10)
C622 0.0278(15) 0.0188(14) 0.0168(12) -0.0015(10) -0.0015(11) -0.0033(11)
C623 0.0447(19) 0.0248(16) 0.0170(13) -0.0009(11) 0.0030(12) -0.0124(14)
C624 0.065(2) 0.0306(18) 0.0252(15) -0.0081(13) 0.0083(15) -0.0001(16)
C631 0.0091(12) 0.0203(14) 0.0264(13) 0.0027(10) -0.0007(10) -0.0013(10)
C632 0.0133(13) 0.0266(15) 0.0264(14) 0.0027(11) 0.0031(10) 0.0022(11)
C633 0.0328(18) 0.0314(17) 0.0282(15) -0.0034(12) 0.0064(12) -0.0044(13)
C634 0.0293(17) 0.0424(19) 0.0321(16) -0.0107(14) 0.0057(13) 0.0000(14)

loop_
_atom_type_symbol
_atom_type_description
_atom_type_scat_dispersion_real
_atom_type_scat_dispersion_imag
_atom_type_scat_source
Mo Mo -1.6832 0.6857 'International Tables Vol C Tables 4.2.6.8 and 6.1.1.4'
S S 0.1246 0.1234 'International Tables Vol C Tables 4.2.6.8 and 6.1.1.4'
O O 0.0106 0.0060 'International Tables Vol C Tables 4.2.6.8 and 6.1.1.4'
N N 0.0061 0.0033 'International Tables Vol C Tables 4.2.6.8 and 6.1.1.4'
C C 0.0033 0.0016 'International Tables Vol C Tables 4.2.6.8 and 6.1.1.4'
H H 0.0000 0.0000 'International Tables Vol C Tables 4.2.6.8 and 6.1.1.4'

loop_
_geom_angle_atom_site_label_1
_geom_angle_atom_site_label_2
_geom_angle_atom_site_label_3
_geom_angle
_geom_angle_site_symmetry_1
_geom_angle_site_symmetry_3
_geom_angle_publ_flag
O1 Mo1 O4 104.07(8) . . ?
O1 Mo1 O8 103.32(8) . . ?
O4 Mo1 O8 98.16(8) . . ?
O1 Mo1 O6 101.08(7) . . ?
O4 Mo1 O6 84.89(8) . . ?
O8 Mo1 O6 153.82(7) . . ?
O1 Mo1 O7 98.61(7) . . ?
O4 Mo1 O7 154.78(7) . . ?
O8 Mo1 O7 87.09(7) . . ?
O6 Mo1 O7 80.00(7) . . ?
O1 Mo1 O55 168.39(7) . . ?
O4 Mo1 O55 87.48(6) . . ?
O8 Mo1 O55 73.29(6) . . ?
O6 Mo1 O55 80.92(6) . . ?
O7 Mo1 O55 70.34(6) . . ?
O2 Mo2 O10 103.26(8) . . ?
O2 Mo2 O5 103.84(10) . . ?
O10 Mo2 O5 97.94(11) . . ?
O2 Mo2 O4 101.32(7) . . ?
O10 Mo2 O4 153.74(7) . . ?
O5 Mo2 O4 84.98(11) . . ?
O2 Mo2 O9 99.58(7) . . ?
O10 Mo2 O9 86.85(7) . . ?
O5 Mo2 O9 154.25(10) . . ?
O4 Mo2 O9 80.04(7) . . ?
O2 Mo2 O56 169.73(7) . . ?
O10 Mo2 O56 73.08(6) . . ?
O5 Mo2 O56 86.27(9) . . ?
O4 Mo2 O56 81.12(6) . . ?
O9 Mo2 O56 70.86(6) . . ?
O3 Mo3 O6 104.06(7) . . ?
O3 Mo3 O12 103.86(7) . . ?
O6 Mo3 O12 97.56(7) . . ?
O3 Mo3 O5 99.65(10) . . ?
O6 Mo3 O5 85.88(10) . . ?
O12 Mo3 O5 154.58(9) . . ?
O3 Mo3 O11 98.67(7) . . ?
O6 Mo3 O11 155.10(7) . . ?
O12 Mo3 O11 86.59(7) . . ?
O5 Mo3 O11 80.38(10) . . ?
O3 Mo3 O57 169.09(7) . . ?
O6 Mo3 O57 86.84(6) . . ?
O12 Mo3 O57 73.86(6) . . ?
O5 Mo3 O57 81.23(9) . . ?
O11 Mo3 O57 70.67(6) . . ?
O14 Mo4 O13 102.99(8) . . ?
O14 Mo4 O26 103.55(8) . . ?
O13 Mo4 O26 97.70(7) . . ?
O14 Mo4 O15 101.13(7) . . ?
O13 Mo4 O15 153.64(7) . . ?
O26 Mo4 O15 86.79(7) . . ?
O14 Mo4 O8 98.58(7) . . ?
O13 Mo4 O8 85.95(7) . . ?
O26 Mo4 O8 156.08(7) . . ?
O15 Mo4 O8 80.08(6) . . ?
O14 Mo4 O55 168.34(7) . . ?
O13 Mo4 O55 74.41(6) . . ?
O26 Mo4 O55 88.09(6) . . ?
O15 Mo4 O55 79.83(6) . . ?
O8 Mo4 O55 70.03(6) . . ?
O16 Mo5 O15 103.41(8) . . ?
O16 Mo5 O9 102.89(8) . . ?
O15 Mo5 O9 99.40(7) . . ?
O16 Mo5 O17 99.05(7) . . ?
O15 Mo5 O17 154.34(7) . . ?
O9 Mo5 O17 87.42(7) . . ?
O16 Mo5 O27 99.31(7) . . ?
O15 Mo5 O27 85.80(7) . . ?
O9 Mo5 O27 155.27(7) . . ?
O17 Mo5 O27 78.41(6) . . ?
O16 Mo5 O56 170.91(7) . . ?
O15 Mo5 O56 85.66(6) . . ?
O9 Mo5 O56 74.72(6) . . ?
O17 Mo5 O56 72.22(6) . . ?
O27 Mo5 O56 81.65(6) . . ?
O18 Mo6 O28 103.93(8) . . ?
O18 Mo6 O17 102.07(8) . . ?
O28 Mo6 O17 95.97(7) . . ?
O18 Mo6 O19 103.00(7) . . ?
O28 Mo6 O19 89.19(7) . . ?
O17 Mo6 O19 152.34(6) . . ?
O18 Mo6 O10 98.62(7) . . ?
O28 Mo6 O10 156.78(7) . . ?
O17 Mo6 O10 84.51(7) . . ?
O19 Mo6 O10 80.37(6) . . ?
O18 Mo6 O56 167.11(7) . . ?
O28 Mo6 O56 88.53(6) . . ?
O17 Mo6 O56 72.89(6) . . ?
O19 Mo6 O56 80.13(6) . . ?
O10 Mo6 O56 69.36(6) . . ?
O20 Mo7 O19 104.29(7) . . ?
O20 Mo7 O11 102.19(7) . . ?
O19 Mo7 O11 99.24(7) . . ?
O20 Mo7 O29 101.42(7) . . ?
O19 Mo7 O29 86.54(6) . . ?
O11 Mo7 O29 153.42(7) . . ?
O20 Mo7 O21 98.22(7) . . ?
O19 Mo7 O21 155.47(7) . . ?
O11 Mo7 O21 85.21(6) . . ?
O29 Mo7 O21 79.50(6) . . ?
O20 Mo7 O57 169.58(7) . . ?
O19 Mo7 O57 85.80(6) . . ?
O11 Mo7 O57 73.19(6) . . ?
O29 Mo7 O57 81.47(6) . . ?
O21 Mo7 O57 72.31(6) . . ?
O22 Mo8 O21 102.37(8) . . ?
O22 Mo8 O30 103.80(7) . . ?
O21 Mo8 O30 96.84(7) . . ?
O22 Mo8 O12 100.69(7) . . ?
O21 Mo8 O12 86.80(7) . . ?
O30 Mo8 O12 153.80(7) . . ?
O22 Mo8 O23 102.24(7) . . ?
O21 Mo8 O23 153.94(7) . . ?
O30 Mo8 O23 85.49(6) . . ?
O12 Mo8 O23 80.34(6) . . ?
O22 Mo8 O57 170.33(7) . . ?
O21 Mo8 O57 74.68(6) . . ?
O30 Mo8 O57 85.77(6) . . ?
O12 Mo8 O57 70.13(6) . . ?
O23 Mo8 O57 79.64(6) . . ?
O24 Mo9 O23 103.64(8) . . ?
O24 Mo9 O7 102.86(7) . . ?
O23 Mo9 O7 99.21(7) . . ?
O24 Mo9 O25 100.75(7) . . ?
O23 Mo9 O25 88.28(7) . . ?
O7 Mo9 O25 152.70(7) . . ?
O24 Mo9 O13 99.63(7) . . ?
O23 Mo9 O13 154.95(6) . . ?
O7 Mo9 O13 84.39(7) . . ?
O25 Mo9 O13 78.32(6) . . ?
O24 Mo9 O55 170.56(7) . . ?
O23 Mo9 O55 85.60(6) . . ?
O7 Mo9 O55 73.31(6) . . ?
O25 Mo9 O55 81.22(6) . . ?
O13 Mo9 O55 71.60(6) . . ?
O32 Mo10 O43 103.12(8) . . ?
O32 Mo10 O33 102.75(8) . . ?
O43 Mo10 O33 99.13(7) . . ?
O32 Mo10 O26 100.23(7) . . ?
O43 Mo10 O26 153.55(7) . . ?
O33 Mo10 O26 87.59(7) . . ?
O32 Mo10 O31 99.25(7) . . ?
O43 Mo10 O31 85.02(7) . . ?
O33 Mo10 O31 155.99(7) . . ?
O26 Mo10 O31 79.10(6) . . ?
O32 Mo10 O58 171.65(7) . . ?
O43 Mo10 O58 74.11(6) . . ?
O33 Mo10 O58 85.53(6) . . ?
O26 Mo10 O58 81.01(6) . . ?
O31 Mo10 O58 72.79(6) . . ?
O34 Mo11 O27 103.70(8) . . ?
O34 Mo11 O35 102.35(7) . . ?
O27 Mo11 O35 96.61(7) . . ?
O34 Mo11 O33 102.37(7) . . ?
O27 Mo11 O33 88.16(7) . . ?
O35 Mo11 O33 152.91(7) . . ?
O34 Mo11 O44 98.84(7) . . ?
O27 Mo11 O44 156.50(7) . . ?
O35 Mo11 O44 84.87(7) . . ?
O33 Mo11 O44 80.55(6) . . ?
O34 Mo11 O59 168.33(6) . . ?
O27 Mo11 O59 87.77(6) . . ?
O35 Mo11 O59 73.71(6) . . ?
O33 Mo11 O59 79.88(6) . . ?
O44 Mo11 O59 70.07(6) . . ?
O36 Mo12 O45 102.76(7) . . ?
O36 Mo12 O37 103.31(7) . . ?
O45 Mo12 O37 99.38(7) . . ?
O36 Mo12 O35 99.30(7) . . ?
O45 Mo12 O35 86.92(7) . . ?
O37 Mo12 O35 154.46(6) . . ?
O36 Mo12 O28 100.65(7) . . ?
O45 Mo12 O28 154.31(7) . . ?
O37 Mo12 O28 85.29(6) . . ?
O35 Mo12 O28 78.97(6) . . ?
O36 Mo12 O59 170.36(7) . . ?
O45 Mo12 O59 73.85(6) . . ?
O37 Mo12 O59 86.22(6) . . ?
O35 Mo12 O59 71.70(6) . . ?
O28 Mo12 O59 81.33(6) . . ?
O38 Mo13 O39 103.26(7) . . ?
O38 Mo13 O29 103.68(7) . . ?
O39 Mo13 O29 96.48(7) . . ?
O38 Mo13 O37 102.64(7) . . ?
O39 Mo13 O37 151.89(7) . . ?
O29 Mo13 O37 87.82(6) . . ?
O38 Mo13 O46 99.26(7) . . ?
O39 Mo13 O46 85.46(7) . . ?
O29 Mo13 O46 155.84(7) . . ?
O37 Mo13 O46 79.78(6) . . ?
O40 Mo14 O41 103.43(8) . . ?
O40 Mo14 O47 102.52(7) . . ?
O41 Mo14 O47 98.95(7) . . ?
O40 Mo14 O30 99.79(7) . . ?
O41 Mo14 O30 88.44(7) . . ?
O47 Mo14 O30 154.09(7) . . ?
O40 Mo14 O39 97.39(7) . . ?
O41 Mo14 O39 157.52(7) . . ?
O47 Mo14 O39 84.54(7) . . ?
O30 Mo14 O39 79.68(6) . . ?
O40 Mo14 O60 169.36(7) . . ?
O41 Mo14 O60 87.07(6) . . ?
O47 Mo14 O60 73.73(6) . . ?
O30 Mo14 O60 81.96(6) . . ?
O39 Mo14 O60 72.50(6) . . ?
O42 Mo15 O31 102.61(8) . . ?
O42 Mo15 O25 103.45(7) . . ?
O31 Mo15 O25 97.25(7) . . ?
O42 Mo15 O41 103.23(7) . . ?
O31 Mo15 O41 152.36(6) . . ?
O25 Mo15 O41 86.14(7) . . ?
O42 Mo15 O48 99.61(7) . . ?
O31 Mo15 O48 85.74(7) . . ?
O25 Mo15 O48 155.44(7) . . ?
O41 Mo15 O48 80.46(6) . . ?
O52 Mo16 O51 103.93(8) . . ?
O52 Mo16 O48 103.28(8) . . ?
O51 Mo16 O48 98.14(7) . . ?
O52 Mo16 O49 100.72(7) . . ?
O51 Mo16 O49 86.00(7) . . ?
O48 Mo16 O49 153.82(7) . . ?
O52 Mo16 O43 98.86(7) . . ?
O51 Mo16 O43 155.02(7) . . ?
O48 Mo16 O43 86.30(7) . . ?
O49 Mo16 O43 79.79(6) . . ?
O52 Mo16 O58 168.72(7) . . ?
O51 Mo16 O58 87.30(6) . . ?
O48 Mo16 O58 73.68(6) . . ?
O49 Mo16 O58 80.75(6) . . ?
O43 Mo16 O58 70.28(6) . . ?
O53 Mo17 O49 103.87(8) . . ?
O53 Mo17 O44 103.13(8) . . ?
O49 Mo17 O44 98.30(7) . . ?
O53 Mo17 O50 102.32(7) . . ?
O49 Mo17 O50 85.70(7) . . ?
O44 Mo17 O50 152.43(7) . . ?
O53 Mo17 O45 99.41(7) . . ?
O49 Mo17 O45 154.47(7) . . ?
O44 Mo17 O45 86.37(7) . . ?
O50 Mo17 O45 79.17(6) . . ?
O53 Mo17 O59 169.10(7) . . ?
O49 Mo17 O59 86.91(6) . . ?
O44 Mo17 O59 73.24(6) . . ?
O50 Mo17 O59 79.79(6) . . ?
O45 Mo17 O59 70.33(5) . . ?
O54 Mo18 O46 102.40(7) . . ?
O54 Mo18 O50 104.63(7) . . ?
O46 Mo18 O50 97.86(7) . . ?
O54 Mo18 O47 99.97(7) . . ?
O46 Mo18 O47 87.98(7) . . ?
O50 Mo18 O47 152.77(6) . . ?
O54 Mo18 O51 100.49(7) . . ?
O46 Mo18 O51 155.71(6) . . ?
O50 Mo18 O51 84.06(7) . . ?
O47 Mo18 O51 80.13(6) . . ?
O54 Mo18 O60 169.86(7) . . ?
O46 Mo18 O60 74.36(6) . . ?
O50 Mo18 O60 85.41(6) . . ?
O47 Mo18 O60 70.52(6) . . ?
O51 Mo18 O60 81.70(6) . . ?
O57 S1 O55 103.63(9) . . ?
O57 S1 O56 102.91(9) . . ?
O55 S1 O56 103.29(9) . . ?
O60 S2 O58 103.18(9) . . ?
O60 S2 O59 102.88(9) . . ?
O58 S2 O59 103.43(9) . . ?
Mo1 O4 Mo2 151.11(10) . . ?
Mo2 O5 Mo3 150.51(17) . . ?
Mo3 O6 Mo1 150.34(10) . . ?
Mo9 O7 Mo1 127.15(8) . . ?
Mo1 O8 Mo4 128.17(8) . . ?
Mo5 O9 Mo2 126.12(8) . . ?
Mo2 O10 Mo6 129.23(8) . . ?
Mo7 O11 Mo3 127.20(8) . . ?
Mo3 O12 Mo8 127.54(8) . . ?
Mo4 O13 Mo9 126.12(8) . . ?
Mo5 O15 Mo4 154.92(9) . . ?
Mo6 O17 Mo5 127.12(8) . . ?
Mo7 O19 Mo6 153.09(9) . . ?
Mo8 O21 Mo7 125.76(8) . . ?
Mo9 O23 Mo8 154.50(9) . . ?
Mo15 O25 Mo9 143.59(9) . . ?
Mo4 O26 Mo10 142.95(9) . . ?
Mo11 O27 Mo5 143.67(9) . . ?
Mo6 O28 Mo12 144.21(9) . . ?
Mo13 O29 Mo7 143.00(9) . . ?
Mo8 O30 Mo14 141.20(9) . . ?
Mo15 O31 Mo10 126.29(8) . . ?
Mo10 O33 Mo11 153.43(9) . . ?
Mo11 O35 Mo12 126.47(8) . . ?
Mo12 O37 Mo13 154.78(9) . . ?
Mo13 O39 Mo14 126.56(8) . . ?
Mo14 O41 Mo15 153.39(9) . . ?
Mo10 O43 Mo16 126.19(8) . . ?
Mo17 O44 Mo11 127.69(8) . . ?
Mo12 O45 Mo17 127.09(8) . . ?
Mo18 O46 Mo13 128.18(8) . . ?
Mo14 O47 Mo18 126.76(8) . . ?
Mo16 O48 Mo15 128.55(9) . . ?
Mo17 O49 Mo16 150.04(9) . . ?
Mo18 O50 Mo17 152.89(9) . . ?
Mo16 O51 Mo18 149.76(9) . . ?
S1 O55 Mo9 124.02(9) . . ?
S1 O55 Mo1 131.62(9) . . ?
Mo9 O55 Mo1 89.11(5) . . ?
S1 O55 Mo4 123.19(8) . . ?
Mo9 O55 Mo4 87.85(5) . . ?
Mo1 O55 Mo4 88.25(5) . . ?
S1 O56 Mo5 125.11(9) . . ?
S1 O56 Mo2 131.94(8) . . ?
Mo5 O56 Mo2 88.05(5) . . ?
S1 O56 Mo6 122.60(8) . . ?
Mo5 O56 Mo6 87.76(5) . . ?
Mo2 O56 Mo6 88.25(5) . . ?
S1 O57 Mo3 132.35(9) . . ?
S1 O57 Mo7 124.33(8) . . ?
Mo3 O57 Mo7 88.87(5) . . ?
S1 O57 Mo8 122.61(8) . . ?
Mo3 O57 Mo8 88.22(5) . . ?
Mo7 O57 Mo8 87.25(5) . . ?
S2 O58 Mo10 123.42(9) . . ?
S2 O58 Mo16 132.71(8) . . ?
Mo10 O58 Mo16 89.32(5) . . ?
S2 O59 Mo12 124.87(9) . . ?
S2 O59 Mo17 131.58(9) . . ?
Mo12 O59 Mo17 88.55(5) . . ?
S2 O59 Mo11 122.09(8) . . ?
Mo12 O59 Mo11 88.11(5) . . ?
Mo17 O59 Mo11 88.94(5) . . ?
S2 O60 Mo14 123.76(8) . . ?
S2 O60 Mo18 132.32(9) . . ?
Mo14 O60 Mo18 88.82(5) . . ?
O104 Mo19 O112 104.81(8) . . ?
O104 Mo19 O118 104.50(8) . . ?
O112 Mo19 O118 92.09(7) . . ?
O104 Mo19 O105 101.09(7) . . ?
O112 Mo19 O105 153.43(6) . . ?
O118 Mo19 O105 87.09(7) . . ?
O104 Mo19 O103 101.34(8) . . ?
O112 Mo19 O103 86.52(7) . . ?
O118 Mo19 O103 153.59(7) . . ?
O105 Mo19 O103 82.65(7) . . ?
O104 Mo19 O101 175.75(7) . . ?
O112 Mo19 O101 78.07(6) . . ?
O118 Mo19 O101 78.34(6) . . ?
O105 Mo19 O101 75.75(6) . . ?
O103 Mo19 O101 75.57(6) . . ?
O115 Mo20 O105 104.15(8) . . ?
O115 Mo20 O116 102.78(8) . . ?
O105 Mo20 O116 89.32(7) . . ?
O115 Mo20 O109 103.71(8) . . ?
O105 Mo20 O109 88.55(7) . . ?
O116 Mo20 O109 153.13(7) . . ?
O115 Mo20 O117 102.32(8) . . ?
O105 Mo20 O117 153.51(7) . . ?
O116 Mo20 O117 85.80(7) . . ?
O109 Mo20 O117 84.27(7) . . ?
O115 Mo20 O101 178.29(7) . . ?
O105 Mo20 O101 77.52(6) . . ?
O116 Mo20 O101 76.80(6) . . ?
O109 Mo20 O101 76.59(6) . . ?
O117 Mo20 O101 76.02(6) . . ?
O111 Mo21 O103 103.97(8) . . ?
O111 Mo21 O113 103.14(8) . . ?
O103 Mo21 O113 89.39(7) . . ?
O111 Mo21 O116 103.67(8) . . ?
O103 Mo21 O116 88.98(7) . . ?
O113 Mo21 O116 152.73(7) . . ?
O111 Mo21 O107 102.67(8) . . ?
O103 Mo21 O107 153.35(7) . . ?
O113 Mo21 O107 85.20(7) . . ?
O116 Mo21 O107 84.15(7) . . ?
O111 Mo21 O101 178.59(7) . . ?
O103 Mo21 O101 77.43(6) . . ?
O113 Mo21 O101 76.62(6) . . ?
O116 Mo21 O101 76.45(6) . . ?
O107 Mo21 O101 75.92(6) . . ?
O119 Mo22 O106 104.37(8) . . ?
O119 Mo22 O108 102.67(8) . . ?
O106 Mo22 O108 90.42(7) . . ?
O119 Mo22 O113 103.53(8) . . ?
O106 Mo22 O113 88.55(7) . . ?
O108 Mo22 O113 153.20(7) . . ?
O119 Mo22 O112 102.10(7) . . ?
O106 Mo22 O112 153.49(7) . . ?
O108 Mo22 O112 85.09(7) . . ?
O113 Mo22 O112 83.99(7) . . ?
O119 Mo22 O101 177.62(7) . . ?
O106 Mo22 O101 78.00(6) . . ?
O108 Mo22 O101 77.08(6) . . ?
O113 Mo22 O101 76.51(6) . . ?
O112 Mo22 O101 75.53(6) . . ?
O102 Mo23 O107 104.31(8) . . ?
O102 Mo23 O117 103.27(8) . . ?
O107 Mo23 O117 91.47(8) . . ?
O102 Mo23 O106 103.74(8) . . ?
O107 Mo23 O106 87.41(7) . . ?
O117 Mo23 O106 152.37(7) . . ?
O102 Mo23 O110 102.84(8) . . ?
O107 Mo23 O110 152.62(7) . . ?
O117 Mo23 O110 85.69(7) . . ?
O106 Mo23 O110 82.80(7) . . ?
O102 Mo23 O101 177.90(8) . . ?
O107 Mo23 O101 77.71(6) . . ?
O117 Mo23 O101 77.12(6) . . ?
O106 Mo23 O101 75.67(6) . . ?
O110 Mo23 O101 75.10(6) . . ?
O114 Mo24 O110 105.14(8) . . ?
O114 Mo24 O109 105.07(8) . . ?
O110 Mo24 O109 89.92(7) . . ?
O114 Mo24 O108 101.70(8) . . ?
O110 Mo24 O108 88.78(7) . . ?
O109 Mo24 O108 152.57(7) . . ?
O114 Mo24 O118 101.79(8) . . ?
O110 Mo24 O118 152.99(7) . . ?
O109 Mo24 O118 85.08(7) . . ?
O108 Mo24 O118 83.75(7) . . ?
O114 Mo24 O101 176.58(7) . . ?
O110 Mo24 O101 77.53(6) . . ?
O109 Mo24 O101 76.90(6) . . ?
O108 Mo24 O101 76.07(6) . . ?
O118 Mo24 O101 75.47(6) . . ?
Mo19 O101 Mo22 90.20(5) . . ?
Mo19 O101 Mo20 90.48(5) . . ?
Mo22 O101 Mo20 179.22(8) . . ?
Mo19 O101 Mo21 90.32(5) . . ?
Mo22 O101 Mo21 90.36(5) . . ?
Mo20 O101 Mo21 90.01(5) . . ?
Mo19 O101 Mo24 90.11(5) . . ?
Mo22 O101 Mo24 89.80(5) . . ?
Mo20 O101 Mo24 89.83(5) . . ?
Mo21 O101 Mo24 179.54(8) . . ?
Mo19 O101 Mo23 179.56(8) . . ?
Mo22 O101 Mo23 89.37(5) . . ?
Mo20 O101 Mo23 89.94(5) . . ?
Mo21 O101 Mo23 89.81(5) . . ?
Mo24 O101 Mo23 89.76(5) . . ?
Mo21 O103 Mo19 116.56(8) . . ?
Mo20 O105 Mo19 116.17(8) . . ?
Mo22 O106 Mo23 116.91(8) . . ?
Mo23 O107 Mo21 116.52(8) . . ?
Mo22 O108 Mo24 116.50(8) . . ?
Mo24 O109 Mo20 116.68(8) . . ?
Mo24 O110 Mo23 117.48(8) . . ?
Mo19 O112 Mo22 115.98(8) . . ?
Mo21 O113 Mo22 116.50(8) . . ?
Mo20 O116 Mo21 116.40(8) . . ?
Mo23 O117 Mo20 116.70(8) . . ?
Mo19 O118 Mo24 116.01(8) . . ?
C111 N1 C131 109.83(18) . . ?
C111 N1 C121 111.00(19) . . ?
C131 N1 C121 108.26(18) . . ?
C111 N1 C101 108.09(17) . . ?
C131 N1 C101 110.36(19) . . ?
C121 N1 C101 109.30(17) . . ?
C102 C101 N1 115.16(19) . . ?
C102 C101 H10A 108.5 . . ?
N1 C101 H10A 108.5 . . ?
C102 C101 H10B 108.5 . . ?
N1 C101 H10B 108.5 . . ?
H10A C101 H10B 107.5 . . ?
C101 C102 C103 109.9(2) . . ?
C101 C102 H10C 109.7 . . ?
C103 C102 H10C 109.7 . . ?
C101 C102 H10D 109.7 . . ?
C103 C102 H10D 109.7 . . ?
H10C C102 H10D 108.2 . . ?
C104 C103 C102 112.0(2) . . ?
C104 C103 H10E 109.2 . . ?
C102 C103 H10E 109.2 . . ?
C104 C103 H10F 109.2 . . ?
C102 C103 H10F 109.2 . . ?
H10E C103 H10F 107.9 . . ?
C103 C104 H10G 109.5 . . ?
C103 C104 H10H 109.5 . . ?
H10G C104 H10H 109.5 . . ?
C103 C104 H10I 109.5 . . ?
H10G C104 H10I 109.5 . . ?
H10H C104 H10I 109.5 . . ?
N1 C111 C112 116.98(19) . . ?
N1 C111 H11A 108.1 . . ?
C112 C111 H11A 108.1 . . ?
N1 C111 H11B 108.1 . . ?
C112 C111 H11B 108.1 . . ?
H11A C111 H11B 107.3 . . ?
C111 C112 C113 108.8(2) . . ?
C111 C112 H11C 109.9 . . ?
C113 C112 H11C 109.9 . . ?
C111 C112 H11D 109.9 . . ?
C113 C112 H11D 109.9 . . ?
H11C C112 H11D 108.3 . . ?
C112 C113 C114 112.7(2) . . ?
C112 C113 H11E 109.1 . . ?
C114 C113 H11E 109.1 . . ?
C112 C113 H11F 109.1 . . ?
C114 C113 H11F 109.1 . . ?
H11E C113 H11F 107.8 . . ?
C113 C114 H11G 109.5 . . ?
C113 C114 H11H 109.5 . . ?
H11G C114 H11H 109.5 . . ?
C113 C114 H11I 109.5 . . ?
H11G C114 H11I 109.5 . . ?
H11H C114 H11I 109.5 . . ?
C122 C121 N1 115.02(19) . . ?
C122 C121 H12A 108.5 . . ?
N1 C121 H12A 108.5 . . ?
C122 C121 H12B 108.5 . . ?
N1 C121 H12B 108.5 . . ?
H12A C121 H12B 107.5 . . ?
C121 C122 C123 110.2(2) . . ?
C121 C122 H12C 109.6 . . ?
C123 C122 H12C 109.6 . . ?
C121 C122 H12D 109.6 . . ?
C123 C122 H12D 109.6 . . ?
H12C C122 H12D 108.1 . . ?
C124 C123 C122 111.9(2) . . ?
C124 C123 H12E 109.2 . . ?
C122 C123 H12E 109.2 . . ?
C124 C123 H12F 109.2 . . ?
C122 C123 H12F 109.2 . . ?
H12E C123 H12F 107.9 . . ?
C123 C124 H12G 109.5 . . ?
C123 C124 H12H 109.5 . . ?
H12G C124 H12H 109.5 . . ?
C123 C124 H12I 109.5 . . ?
H12G C124 H12I 109.5 . . ?
H12H C124 H12I 109.5 . . ?
C132 C131 N1 116.01(19) . . ?
C132 C131 H13A 108.3 . . ?
N1 C131 H13A 108.3 . . ?
C132 C131 H13B 108.3 . . ?
N1 C131 H13B 108.3 . . ?
H13A C131 H13B 107.4 . . ?
C131 C132 C133 110.6(2) . . ?
C131 C132 H13C 109.5 . . ?
C133 C132 H13C 109.5 . . ?
C131 C132 H13D 109.5 . . ?
C133 C132 H13D 109.5 . . ?
H13C C132 H13D 108.1 . . ?
C134 C133 C132 111.8(2) . . ?
C134 C133 H13E 109.3 . . ?
C132 C133 H13E 109.3 . . ?
C134 C133 H13F 109.3 . . ?
C132 C133 H13F 109.3 . . ?
H13E C133 H13F 107.9 . . ?
C133 C134 H13G 109.5 . . ?
C133 C134 H13H 109.5 . . ?
H13G C134 H13H 109.5 . . ?
C133 C134 H13I 109.5 . . ?
H13G C134 H13I 109.5 . . ?
H13H C134 H13I 109.5 . . ?
C221 N2 C231 110.49(19) . . ?
C221 N2 C201 110.65(18) . . ?
C231 N2 C201 107.36(18) . . ?
C221 N2 C211 112.89(19) . . ?
C231 N2 C211 110.02(18) . . ?
C201 N2 C211 105.17(18) . . ?
C202 C201 N2 116.5(2) . . ?
C202 C201 H20A 108.2 . . ?
N2 C201 H20A 108.2 . . ?
C202 C201 H20B 108.2 . . ?
N2 C201 H20B 108.2 . . ?
H20A C201 H20B 107.3 . . ?
C201 C202 C203 109.3(2) . . ?
C201 C202 H20C 109.8 . . ?
C203 C202 H20C 109.8 . . ?
C201 C202 H20D 109.8 . . ?
C203 C202 H20D 109.8 . . ?
H20C C202 H20D 108.3 . . ?
C204 C203 C202 111.8(2) . . ?
C204 C203 H20E 109.3 . . ?
C202 C203 H20E 109.3 . . ?
C204 C203 H20F 109.3 . . ?
C202 C203 H20F 109.3 . . ?
H20E C203 H20F 107.9 . . ?
C203 C204 H20G 109.5 . . ?
C203 C204 H20H 109.5 . . ?
H20G C204 H20H 109.5 . . ?
C203 C204 H20I 109.5 . . ?
H20G C204 H20I 109.5 . . ?
H20H C204 H20I 109.5 . . ?
C212 C211 N2 118.4(2) . . ?
C212 C211 H21A 107.7 . . ?
N2 C211 H21A 107.7 . . ?
C212 C211 H21B 107.7 . . ?
N2 C211 H21B 107.7 . . ?
H21A C211 H21B 107.1 . . ?
C211 C212 C213 108.1(2) . . ?
C211 C212 H21C 110.1 . . ?
C213 C212 H21C 110.1 . . ?
C211 C212 H21D 110.1 . . ?
C213 C212 H21D 110.1 . . ?
H21C C212 H21D 108.4 . . ?
C214 C213 C212 113.3(2) . . ?
C214 C213 H21E 108.9 . . ?
C212 C213 H21E 108.9 . . ?
C214 C213 H21F 108.9 . . ?
C212 C213 H21F 108.9 . . ?
H21E C213 H21F 107.7 . . ?
C213 C214 H21G 109.5 . . ?
C213 C214 H21H 109.5 . . ?
H21G C214 H21H 109.5 . . ?
C213 C214 H21I 109.5 . . ?
H21G C214 H21I 109.5 . . ?
H21H C214 H21I 109.5 . . ?
N2 C221 C222 116.1(2) . . ?
N2 C221 H22A 108.3 . . ?
C222 C221 H22A 108.3 . . ?
N2 C221 H22B 108.3 . . ?
C222 C221 H22B 108.3 . . ?
H22A C221 H22B 107.4 . . ?
C221 C222 C223 110.0(2) . . ?
C221 C222 H22C 109.7 . . ?
C223 C222 H22C 109.7 . . ?
C221 C222 H22D 109.7 . . ?
C223 C222 H22D 109.7 . . ?
H22C C222 H22D 108.2 . . ?
C224 C223 C222 112.6(2) . . ?
C224 C223 H22E 109.1 . . ?
C222 C223 H22E 109.1 . . ?
C224 C223 H22F 109.1 . . ?
C222 C223 H22F 109.1 . . ?
H22E C223 H22F 107.8 . . ?
C223 C224 H22G 109.5 . . ?
C223 C224 H22H 109.5 . . ?
H22G C224 H22H 109.5 . . ?
C223 C224 H22I 109.5 . . ?
H22G C224 H22I 109.5 . . ?
H22H C224 H22I 109.5 . . ?
C232 C231 N2 118.3(2) . . ?
C232 C231 H23A 107.7 . . ?
N2 C231 H23A 107.7 . . ?
C232 C231 H23B 107.7 . . ?
N2 C231 H23B 107.7 . . ?
H23A C231 H23B 107.1 . . ?
C231 C232 C233 109.6(2) . . ?
C231 C232 H23C 109.7 . . ?
C233 C232 H23C 109.7 . . ?
C231 C232 H23D 109.7 . . ?
C233 C232 H23D 109.7 . . ?
H23C C232 H23D 108.2 . . ?
C234 C233 C232 111.0(2) . . ?
C234 C233 H23E 109.4 . . ?
C232 C233 H23E 109.4 . . ?
C234 C233 H23F 109.4 . . ?
C232 C233 H23F 109.4 . . ?
H23E C233 H23F 108.0 . . ?
C233 C234 H23G 109.5 . . ?
C233 C234 H23H 109.5 . . ?
H23G C234 H23H 109.5 . . ?
C233 C234 H23I 109.5 . . ?
H23G C234 H23I 109.5 . . ?
H23H C234 H23I 109.5 . . ?
C331 N3 C301 111.07(18) . . ?
C331 N3 C311 109.11(17) . . ?
C301 N3 C311 108.40(17) . . ?
C331 N3 C321 107.99(18) . . ?
C301 N3 C321 108.56(17) . . ?
C311 N3 C321 111.73(18) . . ?
C302 C301 N3 117.48(19) . . ?
C302 C301 H30A 107.9 . . ?
N3 C301 H30A 107.9 . . ?
C302 C301 H30B 107.9 . . ?
N3 C301 H30B 107.9 . . ?
H30A C301 H30B 107.2 . . ?
C301 C302 C303 108.1(2) . . ?
C301 C302 H30C 110.1 . . ?
C303 C302 H30C 110.1 . . ?
C301 C302 H30D 110.1 . . ?
C303 C302 H30D 110.1 . . ?
H30C C302 H30D 108.4 . . ?
C304 C303 C302 114.3(2) . . ?
C304 C303 H30E 108.7 . . ?
C302 C303 H30E 108.7 . . ?
C304 C303 H30F 108.7 . . ?
C302 C303 H30F 108.7 . . ?
H30E C303 H30F 107.6 . . ?
C303 C304 H30G 109.5 . . ?
C303 C304 H30H 109.5 . . ?
H30G C304 H30H 109.5 . . ?
C303 C304 H30I 109.5 . . ?
H30G C304 H30I 109.5 . . ?
H30H C304 H30I 109.5 . . ?
N3 C311 C312 115.37(19) . . ?
N3 C311 H31A 108.4 . . ?
C312 C311 H31A 108.4 . . ?
N3 C311 H31B 108.4 . . ?
C312 C311 H31B 108.4 . . ?
H31A C311 H31B 107.5 . . ?
C313 C312 C311 109.12(19) . . ?
C313 C312 H31C 109.9 . . ?
C311 C312 H31C 109.9 . . ?
C313 C312 H31D 109.9 . . ?
C311 C312 H31D 109.9 . . ?
H31C C312 H31D 108.3 . . ?
C314 C313 C312 112.2(2) . . ?
C314 C313 H31E 109.2 . . ?
C312 C313 H31E 109.2 . . ?
C314 C313 H31F 109.2 . . ?
C312 C313 H31F 109.2 . . ?
H31E C313 H31F 107.9 . . ?
C313 C314 H31G 109.5 . . ?
C313 C314 H31H 109.5 . . ?
H31G C314 H31H 109.5 . . ?
C313 C314 H31I 109.5 . . ?
H31G C314 H31I 109.5 . . ?
H31H C314 H31I 109.5 . . ?
C322 C321 N3 117.03(19) . . ?
C322 C321 H32A 108.0 . . ?
N3 C321 H32A 108.0 . . ?
C322 C321 H32B 108.0 . . ?
N3 C321 H32B 108.0 . . ?
H32A C321 H32B 107.3 . . ?
C321 C322 C323 109.4(2) . . ?
C321 C322 H32C 109.8 . . ?
C323 C322 H32C 109.8 . . ?
C321 C322 H32D 109.8 . . ?
C323 C322 H32D 109.8 . . ?
H32C C322 H32D 108.2 . . ?
C324 C323 C322 112.7(2) . . ?
C324 C323 H32E 109.1 . . ?
C322 C323 H32E 109.1 . . ?
C324 C323 H32F 109.1 . . ?
C322 C323 H32F 109.1 . . ?
H32E C323 H32F 107.8 . . ?
C323 C324 H32G 109.5 . . ?
C323 C324 H32H 109.5 . . ?
H32G C324 H32H 109.5 . . ?
C323 C324 H32I 109.5 . . ?
H32G C324 H32I 109.5 . . ?
H32H C324 H32I 109.5 . . ?
N3 C331 C332 114.61(18) . . ?
N3 C331 H33A 108.6 . . ?
C332 C331 H33A 108.6 . . ?
N3 C331 H33B 108.6 . . ?
C332 C331 H33B 108.6 . . ?
H33A C331 H33B 107.6 . . ?
C333 C332 C331 111.4(2) . . ?
C333 C332 H33C 109.3 . . ?
C331 C332 H33C 109.3 . . ?
C333 C332 H33D 109.3 . . ?
C331 C332 H33D 109.3 . . ?
H33C C332 H33D 108.0 . . ?
C334 C333 C332 113.8(2) . . ?
C334 C333 H33E 108.8 . . ?
C332 C333 H33E 108.8 . . ?
C334 C333 H33F 108.8 . . ?
C332 C333 H33F 108.8 . . ?
H33E C333 H33F 107.7 . . ?
C333 C334 H33G 109.5 . . ?
C333 C334 H33H 109.5 . . ?
H33G C334 H33H 109.5 . . ?
C333 C334 H33I 109.5 . . ?
H33G C334 H33I 109.5 . . ?
H33H C334 H33I 109.5 . . ?
C411 N4 C421 110.50(18) . . ?
C411 N4 C431 110.75(18) . . ?
C421 N4 C431 107.91(18) . . ?
C411 N4 C401 106.62(17) . . ?
C421 N4 C401 110.71(18) . . ?
C431 N4 C401 110.38(17) . . ?
C402 C401 N4 113.5(2) . . ?
C402 C401 H40A 108.9 . . ?
N4 C401 H40A 108.9 . . ?
C402 C401 H40B 108.9 . . ?
N4 C401 H40B 108.9 . . ?
H40A C401 H40B 107.7 . . ?
C401 C402 C403 112.8(2) . . ?
C401 C402 H40C 109.0 . . ?
C403 C402 H40C 109.0 . . ?
C401 C402 H40D 109.0 . . ?
C403 C402 H40D 109.0 . . ?
H40C C402 H40D 107.8 . . ?
C404 C403 C402 109.7(2) . . ?
C404 C403 H40E 109.7 . . ?
C402 C403 H40E 109.7 . . ?
C404 C403 H40F 109.7 . . ?
C402 C403 H40F 109.7 . . ?
H40E C403 H40F 108.2 . . ?
C403 C404 H40G 109.5 . . ?
C403 C404 H40H 109.5 . . ?
H40G C404 H40H 109.5 . . ?
C403 C404 H40I 109.5 . . ?
H40G C404 H40I 109.5 . . ?
H40H C404 H40I 109.5 . . ?
C412 C411 N4 115.28(19) . . ?
C412 C411 H41A 108.5 . . ?
N4 C411 H41A 108.5 . . ?
C412 C411 H41B 108.5 . . ?
N4 C411 H41B 108.5 . . ?
H41A C411 H41B 107.5 . . ?
C411 C412 C413 109.8(2) . . ?
C411 C412 H41C 109.7 . . ?
C413 C412 H41C 109.7 . . ?
C411 C412 H41D 109.7 . . ?
C413 C412 H41D 109.7 . . ?
H41C C412 H41D 108.2 . . ?
C414 C413 C412 111.2(2) . . ?
C414 C413 H41E 109.4 . . ?
C412 C413 H41E 109.4 . . ?
C414 C413 H41F 109.4 . . ?
C412 C413 H41F 109.4 . . ?
H41E C413 H41F 108.0 . . ?
C413 C414 H41E 109.5 . . ?
C413 C414 H41F 109.5 . . ?
H41E C414 H41F 109.5 . . ?
C413 C414 H41G 109.5 . . ?
H41E C414 H41G 109.5 . . ?
H41F C414 H41G 109.5 . . ?
C422 C421 N4 114.5(2) . . ?
C422 C421 H42A 108.6 . . ?
N4 C421 H42A 108.6 . . ?
C422 C421 H42B 108.6 . . ?
N4 C421 H42B 108.6 . . ?
H42A C421 H42B 107.6 . . ?
C423 C422 C421 112.0(2) . . ?
C423 C422 H42C 109.2 . . ?
C421 C422 H42C 109.2 . . ?
C423 C422 H42D 109.2 . . ?
C421 C422 H42D 109.2 . . ?
H42C C422 H42D 107.9 . . ?
C422 C423 C424 111.6(2) . . ?
C422 C423 H42E 109.3 . . ?
C424 C423 H42E 109.3 . . ?
C422 C423 H42F 109.3 . . ?
C424 C423 H42F 109.3 . . ?
H42E C423 H42F 108.0 . . ?
C423 C424 H42G 109.5 . . ?
C423 C424 H42H 109.5 . . ?
H42G C424 H42H 109.5 . . ?
C423 C424 H42I 109.5 . . ?
H42G C424 H42I 109.5 . . ?
H42H C424 H42I 109.5 . . ?
C432 C431 N4 115.33(19) . . ?
C432 C431 H43A 108.4 . . ?
N4 C431 H43A 108.4 . . ?
C432 C431 H43B 108.4 . . ?
N4 C431 H43B 108.4 . . ?
H43A C431 H43B 107.5 . . ?
C431 C432 C433 111.4(2) . . ?
C431 C432 H43C 109.4 . . ?
C433 C432 H43C 109.4 . . ?
C431 C432 H43D 109.4 . . ?
C433 C432 H43D 109.4 . . ?
H43C C432 H43D 108.0 . . ?
C434 C433 C432 111.8(2) . . ?
C434 C433 H43E 109.3 . . ?
C432 C433 H43E 109.3 . . ?
C434 C433 H43F 109.3 . . ?
C432 C433 H43F 109.3 . . ?
H43E C433 H43F 107.9 . . ?
C433 C434 H43G 109.5 . . ?
C433 C434 H43H 109.5 . . ?
H43G C434 H43H 109.5 . . ?
C433 C434 H43I 109.5 . . ?
H43G C434 H43I 109.5 . . ?
H43H C434 H43I 109.5 . . ?
C511 N5 C521 110.00(18) . . ?
C511 N5 C531 106.23(18) . . ?
C521 N5 C531 111.90(18) . . ?
C511 N5 C501 111.43(18) . . ?
C521 N5 C501 106.29(17) . . ?
C531 N5 C501 111.07(18) . . ?
C502 C501 N5 116.0(2) . . ?
C502 C501 H50A 108.3 . . ?
N5 C501 H50A 108.3 . . ?
C502 C501 H50B 108.3 . . ?
N5 C501 H50B 108.3 . . ?
H50A C501 H50B 107.4 . . ?
C501 C502 C503 109.7(2) . . ?
C501 C502 H50C 109.7 . . ?
C503 C502 H50C 109.7 . . ?
C501 C502 H50D 109.7 . . ?
C503 C502 H50D 109.7 . . ?
H50C C502 H50D 108.2 . . ?
C504 C503 C502 112.2(2) . . ?
C504 C503 H50E 109.2 . . ?
C502 C503 H50E 109.2 . . ?
C504 C503 H50F 109.2 . . ?
C502 C503 H50F 109.2 . . ?
H50E C503 H50F 107.9 . . ?
C503 C504 H50G 109.5 . . ?
C503 C504 H50H 109.5 . . ?
H50G C504 H50H 109.5 . . ?
C503 C504 H50I 109.5 . . ?
H50G C504 H50I 109.5 . . ?
H50H C504 H50I 109.5 . . ?
N5 C511 C512 116.0(2) . . ?
N5 C511 H51A 108.3 . . ?
C512 C511 H51A 108.3 . . ?
N5 C511 H51B 108.3 . . ?
C512 C511 H51B 108.3 . . ?
H51A C511 H51B 107.4 . . ?
C511 C512 C513 110.2(2) . . ?
C511 C512 H51C 109.6 . . ?
C513 C512 H51C 109.6 . . ?
C511 C512 H51D 109.6 . . ?
C513 C512 H51D 109.6 . . ?
H51C C512 H51D 108.1 . . ?
C514 C513 C512 111.6(2) . . ?
C514 C513 H51E 109.3 . . ?
C512 C513 H51E 109.3 . . ?
C514 C513 H51F 109.3 . . ?
C512 C513 H51F 109.3 . . ?
H51E C513 H51F 108.0 . . ?
C513 C514 H51G 109.5 . . ?
C513 C514 H51H 109.5 . . ?
H51G C514 H51H 109.5 . . ?
C513 C514 H51I 109.5 . . ?
H51G C514 H51I 109.5 . . ?
H51H C514 H51I 109.5 . . ?
N5 C521 C522 116.26(19) . . ?
N5 C521 H52A 108.2 . . ?
C522 C521 H52A 108.2 . . ?
N5 C521 H52B 108.2 . . ?
C522 C521 H52B 108.2 . . ?
H52A C521 H52B 107.4 . . ?
C521 C522 C523 108.2(2) . . ?
C521 C522 H52C 110.1 . . ?
C523 C522 H52C 110.1 . . ?
C521 C522 H52D 110.1 . . ?
C523 C522 H52D 110.1 . . ?
H52C C522 H52D 108.4 . . ?
C524 C523 C522 112.0(2) . . ?
C524 C523 H52E 109.2 . . ?
C522 C523 H52E 109.2 . . ?
C524 C523 H52F 109.2 . . ?
C522 C523 H52F 109.2 . . ?
H52E C523 H52F 107.9 . . ?
C523 C524 H52G 109.5 . . ?
C523 C524 H52H 109.5 . . ?
H52G C524 H52H 109.5 . . ?
C523 C524 H52I 109.5 . . ?
H52G C524 H52I 109.5 . . ?
H52H C524 H52I 109.5 . . ?
C532 C531 N5 116.6(2) . . ?
C532 C531 H53A 108.1 . . ?
N5 C531 H53A 108.1 . . ?
C532 C531 H53B 108.1 . . ?
N5 C531 H53B 108.1 . . ?
H53A C531 H53B 107.3 . . ?
C531 C532 C533 110.2(2) . . ?
C531 C532 H53C 109.6 . . ?
C533 C532 H53C 109.6 . . ?
C531 C532 H53D 109.6 . . ?
C533 C532 H53D 109.6 . . ?
H53C C532 H53D 108.1 . . ?
C534 C533 C532 113.1(2) . . ?
C534 C533 H53E 109.0 . . ?
C532 C533 H53E 109.0 . . ?
C534 C533 H53F 109.0 . . ?
C532 C533 H53F 109.0 . . ?
H53E C533 H53F 107.8 . . ?
C533 C534 H53G 109.5 . . ?
C533 C534 H53H 109.5 . . ?
H53G C534 H53H 109.5 . . ?
C533 C534 H53I 109.5 . . ?
H53G C534 H53I 109.5 . . ?
H53H C534 H53I 109.5 . . ?
C621 N6 C601 110.04(19) . . ?
C621 N6 C611 110.71(18) . . ?
C601 N6 C611 107.95(18) . . ?
C621 N6 C631 106.45(18) . . ?
C601 N6 C631 111.11(18) . . ?
C611 N6 C631 110.60(19) . . ?
N6 C601 C602 114.05(19) . . ?
N6 C601 H60A 108.7 . . ?
C602 C601 H60A 108.7 . . ?
N6 C601 H60B 108.7 . . ?
C602 C601 H60B 108.7 . . ?
H60A C601 H60B 107.6 . . ?
C601 C602 C603 111.2(2) . . ?
C601 C602 H60C 109.4 . . ?
C603 C602 H60C 109.4 . . ?
C601 C602 H60D 109.4 . . ?
C603 C602 H60D 109.4 . . ?
H60C C602 H60D 108.0 . . ?
C604 C603 C602 113.5(2) . . ?
C604 C603 H60E 108.9 . . ?
C602 C603 H60E 108.9 . . ?
C604 C603 H60F 108.9 . . ?
C602 C603 H60F 108.9 . . ?
H60E C603 H60F 107.7 . . ?
C603 C604 H60G 109.5 . . ?
C603 C604 H60H 109.5 . . ?
H60G C604 H60H 109.5 . . ?
C603 C604 H60I 109.5 . . ?
H60G C604 H60I 109.5 . . ?
H60H C604 H60I 109.5 . . ?
C612 C611 N6 115.5(2) . . ?
C612 C611 H61A 108.4 . . ?
N6 C611 H61A 108.4 . . ?
C612 C611 H61B 108.4 . . ?
N6 C611 H61B 108.4 . . ?
H61A C611 H61B 107.5 . . ?
C611 C612 C613 110.8(2) . . ?
C611 C612 H61C 109.5 . . ?
C613 C612 H61C 109.5 . . ?
C611 C612 H61D 109.5 . . ?
C613 C612 H61D 109.5 . . ?
H61C C612 H61D 108.1 . . ?
C614 C613 C612 113.4(2) . . ?
C614 C613 H61E 108.9 . . ?
C612 C613 H61E 108.9 . . ?
C614 C613 H61F 108.9 . . ?
C612 C613 H61F 108.9 . . ?
H61E C613 H61F 107.7 . . ?
C613 C614 H61G 109.5 . . ?
C613 C614 H61H 109.5 . . ?
H61G C614 H61H 109.5 . . ?
C613 C614 H61I 109.5 . . ?
H61G C614 H61I 109.5 . . ?
H61H C614 H61I 109.5 . . ?
N6 C621 C622 115.0(2) . . ?
N6 C621 H62A 108.5 . . ?
C622 C621 H62A 108.5 . . ?
N6 C621 H62B 108.5 . . ?
C622 C621 H62B 108.5 . . ?
H62A C621 H62B 107.5 . . ?
C623 C622 C621 110.1(2) . . ?
C623 C622 H62C 109.6 . . ?
C621 C622 H62C 109.6 . . ?
C623 C622 H62D 109.6 . . ?
C621 C622 H62D 109.6 . . ?
H62C C622 H62D 108.2 . . ?
C622 C623 C624 110.7(3) . . ?
C622 C623 H62E 109.5 . . ?
C624 C623 H62E 109.5 . . ?
C622 C623 H62F 109.5 . . ?
C624 C623 H62F 109.5 . . ?
H62E C623 H62F 108.1 . . ?
C623 C624 H62G 109.5 . . ?
C623 C624 H62H 109.5 . . ?
H62G C624 H62H 109.5 . . ?
C623 C624 H62I 109.5 . . ?
H62G C624 H62I 109.5 . . ?
H62H C624 H62I 109.5 . . ?
C632 C631 N6 117.7(2) . . ?
C632 C631 H63A 107.9 . . ?
N6 C631 H63A 107.9 . . ?
C632 C631 H63B 107.9 . . ?
N6 C631 H63B 107.9 . . ?
H63A C631 H63B 107.2 . . ?
C633 C632 C631 118.8(2) . . ?
C633 C632 H63C 107.6 . . ?
C631 C632 H63C 107.6 . . ?
C633 C632 H63D 107.6 . . ?
C631 C632 H63D 107.6 . . ?
H63C C632 H63D 107.1 . . ?
C632 C633 C634 111.8(2) . . ?
C632 C633 H63E 109.3 . . ?
C634 C633 H63E 109.3 . . ?
C632 C633 H63F 109.3 . . ?
C634 C633 H63F 109.3 . . ?
H63E C633 H63F 107.9 . . ?
C633 C634 H63G 109.5 . . ?
C633 C634 H63H 109.5 . . ?
H63G C634 H63H 109.5 . . ?
C633 C634 H63I 109.5 . . ?
H63G C634 H63I 109.5 . . ?
H63H C634 H63I 109.5 . . ?

loop_
_geom_bond_atom_site_label_1
_geom_bond_atom_site_label_2
_geom_bond_distance
_geom_bond_site_symmetry_2
_geom_bond_publ_flag
Mo1 O1 1.6809(15) . ?
Mo1 O4 1.8201(17) . ?
Mo1 O8 1.8266(16) . ?
Mo1 O6 2.0023(17) . ?
Mo1 O7 2.0295(16) . ?
Mo1 O55 2.4710(15) . ?
Mo2 O2 1.6811(16) . ?
Mo2 O10 1.8141(15) . ?
Mo2 O5 1.823(3) . ?
Mo2 O4 1.9964(18) . ?
Mo2 O9 2.0230(16) . ?
Mo2 O56 2.4862(15) . ?
Mo3 O3 1.6829(16) . ?
Mo3 O6 1.8157(16) . ?
Mo3 O12 1.8335(16) . ?
Mo3 O5 1.993(3) . ?
Mo3 O11 2.0185(16) . ?
Mo3 O57 2.4518(15) . ?
Mo4 O14 1.6782(16) . ?
Mo4 O13 1.8132(16) . ?
Mo4 O26 1.8285(15) . ?
Mo4 O15 2.0148(16) . ?
Mo4 O8 2.0150(16) . ?
Mo4 O55 2.4933(16) . ?
Mo5 O16 1.6826(16) . ?
Mo5 O15 1.8157(16) . ?
Mo5 O9 1.8240(16) . ?
Mo5 O17 1.9922(16) . ?
Mo5 O27 2.0449(16) . ?
Mo5 O56 2.4504(16) . ?
Mo6 O18 1.6716(16) . ?
Mo6 O28 1.8108(15) . ?
Mo6 O17 1.8483(16) . ?
Mo6 O19 1.9857(16) . ?
Mo6 O10 2.0357(15) . ?
Mo6 O56 2.5113(15) . ?
Mo7 O20 1.6799(16) . ?
Mo7 O19 1.8233(16) . ?
Mo7 O11 1.8245(15) . ?
Mo7 O29 2.0005(15) . ?
Mo7 O21 2.0296(16) . ?
Mo7 O57 2.4665(16) . ?
Mo8 O22 1.6781(16) . ?
Mo8 O21 1.8198(16) . ?
Mo8 O30 1.8346(15) . ?
Mo8 O12 2.0087(15) . ?
Mo8 O23 2.0244(16) . ?
Mo8 O57 2.5010(15) . ?
Mo9 O24 1.6803(16) . ?
Mo9 O23 1.8075(16) . ?
Mo9 O7 1.8365(15) . ?
Mo9 O25 1.9999(15) . ?
Mo9 O13 2.0436(16) . ?
Mo9 O55 2.4655(16) . ?
Mo10 O32 1.6853(16) . ?
Mo10 O43 1.8244(16) . ?
Mo10 O33 1.8247(16) . ?
Mo10 O26 2.0051(15) . ?
Mo10 O31 2.0173(15) . ?
Mo10 O58 2.4444(16) . ?
Mo11 O34 1.6816(16) . ?
Mo11 O27 1.8032(15) . ?
Mo11 O35 1.8463(16) . ?
Mo11 O33 1.9865(16) . ?
Mo11 O44 2.0420(15) . ?
Mo11 O59 2.4782(16) . ?
Mo12 O36 1.6826(16) . ?
Mo12 O45 1.8176(16) . ?
Mo12 O37 1.8219(16) . ?
Mo12 O35 2.0022(16) . ?
Mo12 O28 2.0331(15) . ?
Mo12 O59 2.4645(15) . ?
Mo13 O38 1.6793(16) . ?
Mo13 O39 1.8167(15) . ?
Mo13 O29 1.8247(15) . ?
Mo13 O37 2.0046(16) . ?
Mo13 O46 2.0241(15) . ?
Mo14 O40 1.6749(16) . ?
Mo14 O41 1.8152(16) . ?
Mo14 O47 1.8403(15) . ?
Mo14 O30 1.9918(15) . ?
Mo14 O39 2.0375(16) . ?
Mo14 O60 2.4336(15) . ?
Mo15 O42 1.6739(16) . ?
Mo15 O31 1.8264(16) . ?
Mo15 O25 1.8274(16) . ?
Mo15 O41 2.0133(16) . ?
Mo15 O48 2.0176(15) . ?
Mo16 O52 1.6837(16) . ?
Mo16 O51 1.8154(16) . ?
Mo16 O48 1.8317(16) . ?
Mo16 O49 2.0029(16) . ?
Mo16 O43 2.0451(16) . ?
Mo16 O58 2.4667(15) . ?
Mo17 O53 1.6825(15) . ?
Mo17 O49 1.8170(16) . ?
Mo17 O44 1.8245(16) . ?
Mo17 O50 1.9894(16) . ?
Mo17 O45 2.0345(16) . ?
Mo17 O59 2.4777(15) . ?
Mo18 O54 1.6829(16) . ?
Mo18 O46 1.8213(16) . ?
Mo18 O50 1.8226(16) . ?
Mo18 O47 1.9973(16) . ?
Mo18 O51 2.0334(16) . ?
Mo18 O60 2.4699(15) . ?
S1 O57 1.5413(16) . ?
S1 O55 1.5424(16) . ?
S1 O56 1.5435(16) . ?
S2 O60 1.5421(16) . ?
S2 O58 1.5437(16) . ?
S2 O59 1.5468(15) . ?
Mo19 O104 1.6832(16) . ?
Mo19 O112 1.8663(16) . ?
Mo19 O118 1.8711(17) . ?
Mo19 O105 1.9863(16) . ?
Mo19 O103 1.9912(16) . ?
Mo19 O101 2.3016(15) . ?
Mo20 O115 1.6827(17) . ?
Mo20 O105 1.8742(16) . ?
Mo20 O116 1.9249(17) . ?
Mo20 O109 1.9423(17) . ?
Mo20 O117 1.9731(16) . ?
Mo20 O101 2.3140(15) . ?
Mo21 O111 1.6896(17) . ?
Mo21 O103 1.8622(15) . ?
Mo21 O113 1.9244(16) . ?
Mo21 O116 1.9327(17) . ?
Mo21 O107 1.9890(17) . ?
Mo21 O101 2.3221(15) . ?
Mo22 O119 1.6803(16) . ?
Mo22 O106 1.8676(16) . ?
Mo22 O108 1.9079(16) . ?
Mo22 O113 1.9422(16) . ?
Mo22 O112 1.9881(16) . ?
Mo22 O101 2.3134(15) . ?
Mo23 O102 1.6790(17) . ?
Mo23 O107 1.8753(18) . ?
Mo23 O117 1.8856(17) . ?
Mo23 O106 1.9668(16) . ?
Mo23 O110 1.9862(17) . ?
Mo23 O101 2.3340(15) . ?
Mo24 O114 1.6871(17) . ?
Mo24 O110 1.8608(16) . ?
Mo24 O109 1.9075(16) . ?
Mo24 O108 1.9442(16) . ?
Mo24 O118 1.9915(16) . ?
Mo24 O101 2.3273(15) . ?
N1 C111 1.515(3) . ?
N1 C131 1.516(3) . ?
N1 C121 1.518(3) . ?
N1 C101 1.535(3) . ?
C101 C102 1.518(3) . ?
C101 H10A 0.9700 . ?
C101 H10B 0.9700 . ?
C102 C103 1.531(3) . ?
C102 H10C 0.9700 . ?
C102 H10D 0.9700 . ?
C103 C104 1.516(4) . ?
C103 H10E 0.9700 . ?
C103 H10F 0.9700 . ?
C104 H10G 0.9600 . ?
C104 H10H 0.9600 . ?
C104 H10I 0.9600 . ?
C111 C112 1.517(3) . ?
C111 H11A 0.9700 . ?
C111 H11B 0.9700 . ?
C112 C113 1.524(3) . ?
C112 H11C 0.9700 . ?
C112 H11D 0.9700 . ?
C113 C114 1.524(3) . ?
C113 H11E 0.9700 . ?
C113 H11F 0.9700 . ?
C114 H11G 0.9600 . ?
C114 H11H 0.9600 . ?
C114 H11I 0.9600 . ?
C121 C122 1.511(3) . ?
C121 H12A 0.9700 . ?
C121 H12B 0.9700 . ?
C122 C123 1.525(4) . ?
C122 H12C 0.9700 . ?
C122 H12D 0.9700 . ?
C123 C124 1.514(4) . ?
C123 H12E 0.9700 . ?
C123 H12F 0.9700 . ?
C124 H12G 0.9600 . ?
C124 H12H 0.9600 . ?
C124 H12I 0.9600 . ?
C131 C132 1.514(3) . ?
C131 H13A 0.9700 . ?
C131 H13B 0.9700 . ?
C132 C133 1.531(3) . ?
C132 H13C 0.9700 . ?
C132 H13D 0.9700 . ?
C133 C134 1.521(4) . ?
C133 H13E 0.9700 . ?
C133 H13F 0.9700 . ?
C134 H13G 0.9600 . ?
C134 H13H 0.9600 . ?
C134 H13I 0.9600 . ?
N2 C221 1.509(3) . ?
N2 C231 1.518(3) . ?
N2 C201 1.529(3) . ?
N2 C211 1.530(3) . ?
C201 C202 1.522(3) . ?
C201 H20A 0.9700 . ?
C201 H20B 0.9700 . ?
C202 C203 1.536(3) . ?
C202 H20C 0.9700 . ?
C202 H20D 0.9700 . ?
C203 C204 1.519(4) . ?
C203 H20E 0.9700 . ?
C203 H20F 0.9700 . ?
C204 H20G 0.9600 . ?
C204 H20H 0.9600 . ?
C204 H20I 0.9600 . ?
C211 C212 1.522(3) . ?
C211 H21A 0.9700 . ?
C211 H21B 0.9700 . ?
C212 C213 1.537(3) . ?
C212 H21C 0.9700 . ?
C212 H21D 0.9700 . ?
C213 C214 1.513(3) . ?
C213 H21E 0.9700 . ?
C213 H21F 0.9700 . ?
C214 H21G 0.9600 . ?
C214 H21H 0.9600 . ?
C214 H21I 0.9600 . ?
C221 C222 1.515(4) . ?
C221 H22A 0.9700 . ?
C221 H22B 0.9700 . ?
C222 C223 1.523(4) . ?
C222 H22C 0.9700 . ?
C222 H22D 0.9700 . ?
C223 C224 1.515(4) . ?
C223 H22E 0.9700 . ?
C223 H22F 0.9700 . ?
C224 H22G 0.9600 . ?
C224 H22H 0.9600 . ?
C224 H22I 0.9600 . ?
C231 C232 1.503(3) . ?
C231 H23A 0.9700 . ?
C231 H23B 0.9700 . ?
C232 C233 1.534(3) . ?
C232 H23C 0.9700 . ?
C232 H23D 0.9700 . ?
C233 C234 1.517(4) . ?
C233 H23E 0.9700 . ?
C233 H23F 0.9700 . ?
C234 H23G 0.9600 . ?
C234 H23H 0.9600 . ?
C234 H23I 0.9600 . ?
N3 C331 1.512(3) . ?
N3 C301 1.523(3) . ?
N3 C311 1.525(3) . ?
N3 C321 1.527(3) . ?
C301 C302 1.519(3) . ?
C301 H30A 0.9700 . ?
C301 H30B 0.9700 . ?
C302 C303 1.527(3) . ?
C302 H30C 0.9700 . ?
C302 H30D 0.9700 . ?
C303 C304 1.511(4) . ?
C303 H30E 0.9700 . ?
C303 H30F 0.9700 . ?
C304 H30G 0.9600 . ?
C304 H30H 0.9600 . ?
C304 H30I 0.9600 . ?
C311 C312 1.527(3) . ?
C311 H31A 0.9700 . ?
C311 H31B 0.9700 . ?
C312 C313 1.526(3) . ?
C312 H31C 0.9700 . ?
C312 H31D 0.9700 . ?
C313 C314 1.525(3) . ?
C313 H31E 0.9700 . ?
C313 H31F 0.9700 . ?
C314 H31G 0.9600 . ?
C314 H31H 0.9600 . ?
C314 H31I 0.9600 . ?
C321 C322 1.505(3) . ?
C321 H32A 0.9700 . ?
C321 H32B 0.9700 . ?
C322 C323 1.528(3) . ?
C322 H32C 0.9700 . ?
C322 H32D 0.9700 . ?
C323 C324 1.511(4) . ?
C323 H32E 0.9700 . ?
C323 H32F 0.9700 . ?
C324 H32G 0.9600 . ?
C324 H32H 0.9600 . ?
C324 H32I 0.9600 . ?
C331 C332 1.524(3) . ?
C331 H33A 0.9700 . ?
C331 H33B 0.9700 . ?
C332 C333 1.511(4) . ?
C332 H33C 0.9700 . ?
C332 H33D 0.9700 . ?
C333 C334 1.498(4) . ?
C333 H33E 0.9700 . ?
C333 H33F 0.9700 . ?
C334 H33G 0.9600 . ?
C334 H33H 0.9600 . ?
C334 H33I 0.9600 . ?
N4 C411 1.519(3) . ?
N4 C421 1.521(3) . ?
N4 C431 1.526(3) . ?
N4 C401 1.527(3) . ?
C401 C402 1.520(3) . ?
C401 H40A 0.9700 . ?
C401 H40B 0.9700 . ?
C402 C403 1.523(3) . ?
C402 H40C 0.9700 . ?
C402 H40D 0.9700 . ?
C403 C404 1.513(3) . ?
C403 H40E 0.9700 . ?
C403 H40F 0.9700 . ?
C404 H40G 0.9600 . ?
C404 H40H 0.9600 . ?
C404 H40I 0.9600 . ?
C411 C412 1.513(3) . ?
C411 H41A 0.9700 . ?
C411 H41B 0.9700 . ?
C412 C413 1.525(3) . ?
C412 H41C 0.9700 . ?
C412 H41D 0.9700 . ?
C413 C414 1.519(4) . ?
C413 H41E 0.9700 . ?
C413 H41F 0.9700 . ?
C414 H41E 0.9600 . ?
C414 H41F 0.9600 . ?
C414 H41G 0.9600 . ?
C421 C422 1.520(3) . ?
C421 H42A 0.9700 . ?
C421 H42B 0.9700 . ?
C422 C423 1.513(3) . ?
C422 H42C 0.9700 . ?
C422 H42D 0.9700 . ?
C423 C424 1.520(4) . ?
C423 H42E 0.9700 . ?
C423 H42F 0.9700 . ?
C424 H42G 0.9600 . ?
C424 H42H 0.9600 . ?
C424 H42I 0.9600 . ?
C431 C432 1.516(3) . ?
C431 H43A 0.9700 . ?
C431 H43B 0.9700 . ?
C432 C433 1.524(3) . ?
C432 H43C 0.9700 . ?
C432 H43D 0.9700 . ?
C433 C434 1.521(4) . ?
C433 H43E 0.9700 . ?
C433 H43F 0.9700 . ?
C434 H43G 0.9600 . ?
C434 H43H 0.9600 . ?
C434 H43I 0.9600 . ?
N5 C511 1.515(3) . ?
N5 C521 1.516(3) . ?
N5 C531 1.520(3) . ?
N5 C501 1.524(3) . ?
C501 C502 1.516(3) . ?
C501 H50A 0.9700 . ?
C501 H50B 0.9700 . ?
C502 C503 1.530(3) . ?
C502 H50C 0.9700 . ?
C502 H50D 0.9700 . ?
C503 C504 1.527(3) . ?
C503 H50E 0.9700 . ?
C503 H50F 0.9700 . ?
C504 H50G 0.9600 . ?
C504 H50H 0.9600 . ?
C504 H50I 0.9600 . ?
C511 C512 1.516(3) . ?
C511 H51A 0.9700 . ?
C511 H51B 0.9700 . ?
C512 C513 1.521(4) . ?
C512 H51C 0.9700 . ?
C512 H51D 0.9700 . ?
C513 C514 1.510(4) . ?
C513 H51E 0.9700 . ?
C513 H51F 0.9700 . ?
C514 H51G 0.9600 . ?
C514 H51H 0.9600 . ?
C514 H51I 0.9600 . ?
C521 C522 1.520(3) . ?
C521 H52A 0.9700 . ?
C521 H52B 0.9700 . ?
C522 C523 1.524(3) . ?
C522 H52C 0.9700 . ?
C522 H52D 0.9700 . ?
C523 C524 1.519(3) . ?
C523 H52E 0.9700 . ?
C523 H52F 0.9700 . ?
C524 H52G 0.9600 . ?
C524 H52H 0.9600 . ?
C524 H52I 0.9600 . ?
C531 C532 1.519(3) . ?
C531 H53A 0.9700 . ?
C531 H53B 0.9700 . ?
C532 C533 1.522(4) . ?
C532 H53C 0.9700 . ?
C532 H53D 0.9700 . ?
C533 C534 1.521(4) . ?
C533 H53E 0.9700 . ?
C533 H53F 0.9700 . ?
C534 H53G 0.9600 . ?
C534 H53H 0.9600 . ?
C534 H53I 0.9600 . ?
N6 C621 1.518(3) . ?
N6 C601 1.519(3) . ?
N6 C611 1.525(3) . ?
N6 C631 1.534(3) . ?
C601 C602 1.523(3) . ?
C601 H60A 0.9700 . ?
C601 H60B 0.9700 . ?
C602 C603 1.526(3) . ?
C602 H60C 0.9700 . ?
C602 H60D 0.9700 . ?
C603 C604 1.510(3) . ?
C603 H60E 0.9700 . ?
C603 H60F 0.9700 . ?
C604 H60G 0.9600 . ?
C604 H60H 0.9600 . ?
C604 H60I 0.9600 . ?
C611 C612 1.520(3) . ?
C611 H61A 0.9700 . ?
C611 H61B 0.9700 . ?
C612 C613 1.531(4) . ?
C612 H61C 0.9700 . ?
C612 H61D 0.9700 . ?
C613 C614 1.519(4) . ?
C613 H61E 0.9700 . ?
C613 H61F 0.9700 . ?
C614 H61G 0.9600 . ?
C614 H61H 0.9600 . ?
C614 H61I 0.9600 . ?
C621 C622 1.523(4) . ?
C621 H62A 0.9700 . ?
C621 H62B 0.9700 . ?
C622 C623 1.523(3) . ?
C622 H62C 0.9700 . ?
C622 H62D 0.9700 . ?
C623 C624 1.530(4) . ?
C623 H62E 0.9700 . ?
C623 H62F 0.9700 . ?
C624 H62G 0.9600 . ?
C624 H62H 0.9600 . ?
C624 H62I 0.9600 . ?
C631 C632 1.521(3) . ?
C631 H63A 0.9700 . ?
C631 H63B 0.9700 . ?
C632 C633 1.517(4) . ?
C632 H63C 0.9700 . ?
C632 H63D 0.9700 . ?
C633 C634 1.527(4) . ?
C633 H63E 0.9700 . ?
C633 H63F 0.9700 . ?
C634 H63G 0.9600 . ?
C634 H63H 0.9600 . ?
C634 H63I 0.9600 . ?
